data_7059829
loop_
_publ_author_name
'Kortus, D.'
'Kundr\'at, O.'
'Tlust\'y, M.'
'\<Cejka, J.'
'Dvo\<r\'akov\'a, H.'
'Lhot\'ak, P.'

_publ_section_title
;
 Inherent chirality through a simple dialkylation of
 2,14-dithiacalix[4]arene
;
_journal_issue 34
_journal_name_full 'New Journal of Chemistry'
_journal_page_first 14496
_journal_page_last 14504
_journal_paper_doi 10.1039/D0NJ03468A
_journal_volume 44
_journal_year 2020
_chemical_absolute_configuration ad
_chemical_formula_moiety 'C48.67 H65.33 Cl1.33 O4 S2'
_chemical_formula_sum 'C48.67 H65.33 Cl1.33 O4 S2'
_chemical_formula_weight 825.79
_space_group_IT_number 9
_space_group_name_Hall 'C -2yc'
_space_group_name_H-M_alt 'C 1 c 1'
_symmetry_cell_setting monoclinic
_symmetry_space_group_name_H-M 'C 1 c 1'
_atom_sites_solution_hydrogens difmap
_atom_sites_solution_primary direct
_audit_update_record
;
2020-06-29 deposited with the CCDC.	2020-07-28 downloaded from the CCDC.
;
_cell_angle_alpha 90
_cell_angle_beta 114.3050(10)
_cell_angle_gamma 90
_cell_formula_units_Z 12
_cell_length_a 33.6924(10)
_cell_length_b 13.3613(4)
_cell_length_c 35.6078(11)
_cell_measurement_reflns_used 101
_cell_measurement_temperature 180
_cell_measurement_theta_max 51
_cell_measurement_theta_min 11
_cell_volume 14609.0(8)
_computing_cell_refinement 'Apex2 (Bruker AXS, 2006)'
_computing_data_collection 'Apex2 (Bruker AXS, 2006)'
_computing_data_reduction 'Apex2 (Bruker AXS, 2006)'
_computing_molecular_graphics 'CAMERON (Watkin et al., 1996)'
_computing_publication_material 'CRYSTALS (Betteridge et al., 2003)'
_computing_structure_refinement 'CRYSTALS (Betteridge et al., 2003)'
_computing_structure_solution 'SIR92 (Altomare et al., 1994)'
_diffrn_ambient_temperature 180
_diffrn_measured_fraction_theta_full 0.999
_diffrn_measured_fraction_theta_max 0.999
_diffrn_measurement_device Area
_diffrn_measurement_device_type 'Bruker Kappa Apex2'
_diffrn_measurement_method '\f & \w scans'
_diffrn_radiation_monochromator graphite
_diffrn_radiation_type 'Cu K\a'
_diffrn_radiation_wavelength 1.54180
_diffrn_reflns_av_R_equivalents 0.031
_diffrn_reflns_limit_h_max 40
_diffrn_reflns_limit_h_min -41
_diffrn_reflns_limit_k_max 16
_diffrn_reflns_limit_k_min -16
_diffrn_reflns_limit_l_max 43
_diffrn_reflns_limit_l_min -43
_diffrn_reflns_number 166334
_diffrn_reflns_theta_full 70.066
_diffrn_reflns_theta_max 70.066
_diffrn_reflns_theta_min 2.723
_diffrn_standards_number 0
_exptl_absorpt_coefficient_mu 1.963
_exptl_absorpt_correction_T_max 0.63
_exptl_absorpt_correction_T_min 0.41
_exptl_absorpt_correction_type multi-scan
_exptl_absorpt_process_details 'SADABS (Siemens, 1996)'
_exptl_crystal_colour colourless
_exptl_crystal_density_diffrn 1.126
_exptl_crystal_density_method 'not measured'
_exptl_crystal_description block
_exptl_crystal_F_000 5328
_exptl_crystal_size_max 0.454
_exptl_crystal_size_mid 0.304
_exptl_crystal_size_min 0.234
_refine_diff_density_max 0.66
_refine_diff_density_min -0.33
_refine_ls_abs_structure_details 'Flack (1983), 13745 Friedel-pairs'
_refine_ls_abs_structure_Flack 0.000(13)
_refine_ls_extinction_coef 101(12)
_refine_ls_extinction_method 'Larson (1970), Equation 22'
_refine_ls_goodness_of_fit_ref 0.9643
_refine_ls_hydrogen_treatment constr
_refine_ls_matrix_type full
_refine_ls_number_parameters 1575
_refine_ls_number_reflns 27604
_refine_ls_number_restraints 174
_refine_ls_R_factor_all 0.0471
_refine_ls_R_factor_gt 0.0443
_refine_ls_shift/su_max 0.0004644
_refine_ls_shift/su_mean 0.0000743
_refine_ls_structure_factor_coef Fsqd
_refine_ls_weighting_details
;
 Method, part 1, Chebychev polynomial, (Watkin, 1994, Prince, 1982) 
 [weight] = 1.0/[A~0~*T~0~(x)+A~1~*T~1~(x) ... +A~n-1~]*T~n-1~(x)] 
 where A~i~ are the Chebychev coefficients listed below and x= Fcalc/Fmax 
 Method = Robust Weighting (Prince, 1982) 
 W = [weight] * [1-(deltaF/6*sigmaF)^2^]^2^ 
 A~i~ are: 
 12.7 20.7 11.6 4.44 0.916 
;
_refine_ls_weighting_scheme calc
_refine_ls_wR_factor_all 0.1223
_refine_ls_wR_factor_gt 0.1200
_refine_ls_wR_factor_ref 0.1223
_reflns_limit_h_max 40
_reflns_limit_h_min -41
_reflns_limit_k_max 16
_reflns_limit_k_min 0
_reflns_limit_l_max 43
_reflns_limit_l_min -43
_reflns_number_gt 25985
_reflns_number_total 27607
_reflns_threshold_expression I>2.0\s(I)
_oxford_diffrn_Wilson_B_factor 2.65
_oxford_diffrn_Wilson_scale 385.97
_oxford_refine_ls_r_factor_ref 0.0471
_oxford_refine_ls_scale 0.050526(5)
_oxford_reflns_number_all 27605
_oxford_reflns_threshold_expression_ref I>-3.0\s(I)
_cod_data_source_file d0nj03468a2.cif
_cod_data_source_block DK69
_cod_depositor_comments
;Adding full bibliography for 7059826--7059829.cif.

 Adding full bibliography for 7059826--7059829.cif.
;
_cod_original_sg_symbol_H-M 'C 1 c 1 '
_cod_database_code 7059829

loop_
_symmetry_equiv_pos_as_xyz
x,y,z
x+1/2,y+1/2,z
x,-y,z+1/2
x+1/2,-y+1/2,z+1/2

loop_
_atom_site_label
_atom_site_type_symbol
_atom_site_fract_x
_atom_site_fract_y
_atom_site_fract_z
_atom_site_U_iso_or_equiv
_atom_site_occupancy
_atom_site_adp_type
_atom_site_refinement_flags_posn
_atom_site_refinement_flags_adp
_atom_site_refinement_flags_occupancy
_atom_site_disorder_assembly
_atom_site_disorder_group
_atom_site_attached_hydrogens
C1 C 0.08110(12) 1.2696(3) 0.17489(11) 0.0280 1.0000 Uani . . . . . .
S2 S 0.04277(3) 1.17542(7) 0.14822(3) 0.0307 1.0000 Uani . . . . . .
C3 C 0.05920(11) 1.0768(3) 0.18501(11) 0.0250 1.0000 Uani . . . . . .
C4 C 0.04568(12) 1.0746(3) 0.21668(12) 0.0308 1.0000 Uani . . . . . .
C5 C 0.05873(13) 0.9980(3) 0.24641(11) 0.0338 1.0000 Uani . . . . . .
C6 C 0.08649(12) 0.9270(3) 0.24377(11) 0.0296 1.0000 Uani . . . . . .
C7 C 0.10187(13) 0.9250(3) 0.21261(11) 0.0273 1.0000 Uani . . . . . .
C8 C 0.13460(11) 0.8501(2) 0.21247(11) 0.0268 1.0000 Uani . . . . . .
C9 C 0.17851(12) 0.8620(2) 0.24808(11) 0.0268 1.0000 Uani . . . . . .
C10 C 0.18961(12) 0.8143(3) 0.28529(11) 0.0281 1.0000 Uani . . . . . .
C11 C 0.23036(13) 0.8267(3) 0.31872(11) 0.0311 1.0000 Uani . . . . . .
C12 C 0.26010(12) 0.8913(3) 0.31301(11) 0.0287 1.0000 Uani . . . . . .
C13 C 0.24998(13) 0.9375(3) 0.27490(12) 0.0277 1.0000 Uani . . . . . .
S14 S 0.29083(3) 1.01211(7) 0.26873(3) 0.0301 1.0000 Uani . . . . . .
C15 C 0.27124(12) 1.1341(3) 0.27185(11) 0.0274 1.0000 Uani . . . . . .
C16 C 0.28153(12) 1.1754(3) 0.31163(11) 0.0288 1.0000 Uani . . . . . .
C17 C 0.26635(12) 1.2709(3) 0.31564(12) 0.0290 1.0000 Uani . . . . . .
C18 C 0.24076(12) 1.3213(3) 0.27819(12) 0.0310 1.0000 Uani . . . . . .
C19 C 0.23033(11) 1.2815(3) 0.23957(11) 0.0280 1.0000 Uani . . . . . .
C20 C 0.20023(11) 1.3403(3) 0.20183(11) 0.0307 1.0000 Uani . . . . . .
C21 C 0.15279(12) 1.3433(3) 0.19761(11) 0.0304 1.0000 Uani . . . . . .
C22 C 0.13864(12) 1.4233(3) 0.21315(11) 0.0314 1.0000 Uani . . . . . .
C23 C 0.09522(13) 1.4303(3) 0.21014(12) 0.0319 1.0000 Uani . . . . . .
C24 C 0.06752(13) 1.3512(3) 0.19115(11) 0.0318 1.0000 Uani . . . . . .
C25 C 0.08635(13) 1.0004(3) 0.18204(11) 0.0264 1.0000 Uani . . . . . .
C26 C 0.20902(11) 0.9284(3) 0.24194(11) 0.0246 1.0000 Uani . . . . . .
C27 C 0.24687(11) 1.1891(3) 0.23649(11) 0.0279 1.0000 Uani . . . . . .
C28 C 0.12442(12) 1.2665(3) 0.17804(11) 0.0278 1.0000 Uani . . . . . .
C29 C 0.04148(13) 0.9974(3) 0.28016(12) 0.0352 1.0000 Uani . . . . . .
C30 C 0.05077(16) 1.0973(4) 0.30387(14) 0.0576 1.0000 Uani . . . . . .
C31 C 0.06068(14) 0.9132(3) 0.31181(13) 0.0525 1.0000 Uani . . . . . .
C32 C -0.00639(17) 0.9812(6) 0.26155(15) 0.0796 1.0000 Uani . . . . . .
C33 C 0.24007(14) 0.7730(3) 0.35846(12) 0.0405 1.0000 Uani D . . . . .
C34 C 0.20336(16) 0.8006(3) 0.37374(13) 0.0558 1.0000 Uani D . . . . .
C35 C 0.28166(18) 0.8053(5) 0.39319(16) 0.0783 1.0000 Uani D . . . . .
C36 C 0.2396(2) 0.6615(4) 0.35231(17) 0.0916 1.0000 Uani D . . . . .
C37 C 0.27937(14) 1.3209(3) 0.35666(13) 0.0384 1.0000 Uani . . . . . .
C38 C 0.23802(15) 1.3598(4) 0.36271(14) 0.0522 1.0000 Uani . . . . . .
C39 C 0.30811(15) 1.4104(4) 0.35921(13) 0.0514 1.0000 Uani . . . . . .
C40 C 0.30391(16) 1.2507(4) 0.39214(13) 0.0516 1.0000 Uani . . . . . .
C41 C 0.07978(15) 1.5212(4) 0.22641(14) 0.0428 1.0000 Uani . . . . . .
H41 H 0.0273 1.1242 0.2174 0.0364 1.0000 Uiso R . . . . .
C42 C 0.05129(18) 1.4853(5) 0.24755(16) 0.0712 1.0000 Uani . . . . . .
C43 C 0.05784(19) 1.5933(4) 0.19075(16) 0.0663 1.0000 Uani . . . . . .
C44 C 0.11769(18) 1.5766(4) 0.26002(16) 0.0572 1.0000 Uani . . . . . .
O45 O 0.10191(9) 1.00369(19) 0.15152(8) 0.0288 1.0000 Uani . . . . . .
C46 C 0.07370(13) 0.9578(3) 0.11361(12) 0.0350 1.0000 Uani . . . . . .
C47 C 0.09461(14) 0.9707(4) 0.08354(11) 0.0401 1.0000 Uani . . . . . .
C48 C 0.13766(17) 0.9146(5) 0.09745(15) 0.0658 1.0000 Uani . . . . . .
O49 O 0.19710(9) 0.97240(19) 0.20596(8) 0.0320 1.0000 Uani . . . . . .
O50 O 0.23764(9) 1.1472(2) 0.19847(8) 0.0321 1.0000 Uani . . . . . .
C51 C 0.26885(13) 1.1692(3) 0.18190(12) 0.0405 1.0000 Uani . . . . . .
C52 C 0.25497(17) 1.1166(5) 0.14087(13) 0.0617 1.0000 Uani . . . . . .
C53 C 0.20941(11) 1.1561(3) 0.10979(8) 0.0681 1.0000 Uani . . . . . .
O54 O 0.14007(9) 1.1894(2) 0.16296(9) 0.0390 1.0000 Uani . . . . . .
H61 H 0.0959 0.8747 0.2641 0.0361 1.0000 Uiso R . . . . .
H81 H 0.1369 0.8513 0.1860 0.0323 1.0000 Uiso R . . . . .
H82 H 0.1227 0.7969 0.2165 0.0288 1.0000 Uiso R . . . . .
H101 H 0.1684 0.7711 0.2884 0.0329 1.0000 Uiso R . . . . .
H121 H 0.2869 0.9063 0.3348 0.0335 1.0000 Uiso R . . . . .
H161 H 0.2989 1.1363 0.3345 0.0342 1.0000 Uiso R . . . . .
H181 H 0.2288 1.3876 0.2790 0.0358 1.0000 Uiso R . . . . .
H201 H 0.2100 1.4041 0.2038 0.0349 1.0000 Uiso R . . . . .
H202 H 0.2000 1.3100 0.1783 0.0378 1.0000 Uiso R . . . . .
H221 H 0.1599 1.4754 0.2279 0.0354 1.0000 Uiso R . . . . .
H241 H 0.0378 1.3527 0.1892 0.0362 1.0000 Uiso R . . . . .
H301 H 0.0836 1.1091 0.3178 0.0864 1.0000 Uiso R . . . . .
H302 H 0.0330 1.1462 0.2816 0.0875 1.0000 Uiso R . . . . .
H303 H 0.0386 1.0934 0.3250 0.0861 1.0000 Uiso R . . . . .
H311 H 0.0447 0.9093 0.3301 0.0801 1.0000 Uiso R . . . . .
H312 H 0.0931 0.9241 0.3284 0.0799 1.0000 Uiso R . . . . .
H313 H 0.0556 0.8470 0.2951 0.0804 1.0000 Uiso R . . . . .
H321 H -0.0123 0.9143 0.2481 0.1156 1.0000 Uiso R . . . . .
H322 H -0.0215 1.0319 0.2417 0.1154 1.0000 Uiso R . . . . .
H323 H -0.0166 0.9811 0.2838 0.1158 1.0000 Uiso R . . . . .
H341 H 0.2078 0.7598 0.3990 0.0809 1.0000 Uiso R . . . . .
H342 H 0.2063 0.8745 0.3806 0.0802 1.0000 Uiso R . . . . .
H343 H 0.1745 0.7838 0.3510 0.0810 1.0000 Uiso R . . . . .
H351 H 0.3050 0.7817 0.3854 0.1183 1.0000 Uiso R . . . . .
H352 H 0.2827 0.8781 0.3981 0.1168 1.0000 Uiso R . . . . .
H353 H 0.2826 0.7690 0.4176 0.1175 1.0000 Uiso R . . . . .
H381 H 0.2489 1.3932 0.3896 0.0764 1.0000 Uiso R . . . . .
H382 H 0.2210 1.4053 0.3408 0.0771 1.0000 Uiso R . . . . .
H383 H 0.2197 1.3014 0.3624 0.0763 1.0000 Uiso R . . . . .
H391 H 0.3337 1.3865 0.3553 0.0763 1.0000 Uiso R . . . . .
H392 H 0.2918 1.4579 0.3370 0.0762 1.0000 Uiso R . . . . .
H393 H 0.3172 1.4406 0.3861 0.0772 1.0000 Uiso R . . . . .
H401 H 0.3140 1.2940 0.4165 0.0773 1.0000 Uiso R . . . . .
H402 H 0.3293 1.2195 0.3893 0.0765 1.0000 Uiso R . . . . .
H403 H 0.2847 1.1974 0.3960 0.0763 1.0000 Uiso R . . . . .
H421 H 0.0250 1.4597 0.2268 0.1048 1.0000 Uiso R . . . . .
H422 H 0.0659 1.4339 0.2672 0.1046 1.0000 Uiso R . . . . .
H423 H 0.0451 1.5412 0.2614 0.1046 1.0000 Uiso R . . . . .
H431 H 0.0474 1.6496 0.1998 0.0980 1.0000 Uiso R . . . . .
H432 H 0.0784 1.6156 0.1792 0.0990 1.0000 Uiso R . . . . .
H433 H 0.0344 1.5615 0.1694 0.0986 1.0000 Uiso R . . . . .
H441 H 0.1347 1.5323 0.2814 0.0848 1.0000 Uiso R . . . . .
H442 H 0.1367 1.6074 0.2494 0.0870 1.0000 Uiso R . . . . .
H443 H 0.1068 1.6262 0.2731 0.0852 1.0000 Uiso R . . . . .
H461 H 0.0450 0.9899 0.1032 0.0407 1.0000 Uiso R . . . . .
H462 H 0.0717 0.8888 0.1210 0.0409 1.0000 Uiso R . . . . .
H471 H 0.0996 1.0409 0.0802 0.0470 1.0000 Uiso R . . . . .
H472 H 0.0756 0.9437 0.0569 0.0469 1.0000 Uiso R . . . . .
H481 H 0.1505 0.9314 0.0772 0.0960 1.0000 Uiso R . . . . .
H482 H 0.1583 0.9339 0.1253 0.0958 1.0000 Uiso R . . . . .
H483 H 0.1315 0.8435 0.0968 0.0981 1.0000 Uiso R . . . . .
H491 H 0.2124 1.0210 0.2059 0.0477 1.0000 Uiso R . . . . .
H511 H 0.2696 1.2414 0.1785 0.0495 1.0000 Uiso R . . . . .
H512 H 0.2972 1.1478 0.2004 0.0493 1.0000 Uiso R . . . . .
H521 H 0.2767 1.1321 0.1301 0.0755 1.0000 Uiso R . . . . .
H522 H 0.2510 1.0465 0.1437 0.0760 1.0000 Uiso R . . . . .
H531 H 0.1887 1.1479 0.1205 0.1020 1.0000 Uiso R . . . . .
H532 H 0.2120 1.2246 0.1062 0.1026 1.0000 Uiso R . . . . .
H533 H 0.1999 1.1229 0.0843 0.1021 1.0000 Uiso R . . . . .
H541 H 0.1187 1.1567 0.1517 0.0576 1.0000 Uiso R . . . . .
C101 C 0.41782(11) 1.0609(2) 0.40272(11) 0.0243 1.0000 Uani . . . . . .
S102 S 0.37679(3) 0.98741(7) 0.40947(3) 0.0315 1.0000 Uani . . . . . .
C103 C 0.39622(11) 0.8647(3) 0.40555(11) 0.0277 1.0000 Uani . . . . . .
C104 C 0.38757(12) 0.8240(3) 0.36810(12) 0.0299 1.0000 Uani . . . . . .
C105 C 0.40147(12) 0.7295(3) 0.36391(11) 0.0314 1.0000 Uani . . . . . .
C106 C 0.42709(12) 0.6782(3) 0.39892(12) 0.0315 1.0000 Uani . . . . . .
C107 C 0.43793(12) 0.7168(3) 0.43842(12) 0.0295 1.0000 Uani . . . . . .
C108 C 0.46721(12) 0.6578(3) 0.47743(11) 0.0310 1.0000 Uani . . . . . .
C109 C 0.51407(12) 0.6564(3) 0.48056(10) 0.0269 1.0000 Uani . . . . . .
C110 C 0.52981(13) 0.5761(3) 0.46494(11) 0.0321 1.0000 Uani . . . . . .
C111 C 0.57161(13) 0.5712(3) 0.46772(11) 0.0307 1.0000 Uani . . . . . .
C112 C 0.59954(12) 0.6497(3) 0.48790(11) 0.0280 1.0000 Uani . . . . . .
C113 C 0.58572(12) 0.7303(3) 0.50353(10) 0.0274 1.0000 Uani . . . . . .
S114 S 0.62476(3) 0.82502(7) 0.53009(3) 0.0298 1.0000 Uani . . . . . .
C115 C 0.60825(12) 0.9233(3) 0.49296(11) 0.0286 1.0000 Uani . . . . . .
C116 C 0.62275(12) 0.9244(3) 0.46126(11) 0.0311 1.0000 Uani . . . . . .
C117 C 0.60942(13) 0.9992(3) 0.43133(12) 0.0319 1.0000 Uani . . . . . .
C118 C 0.58102(12) 1.0723(3) 0.43453(11) 0.0327 1.0000 Uani . . . . . .
C119 C 0.56654(12) 1.0721(3) 0.46576(11) 0.0267 1.0000 Uani . . . . . .
C120 C 0.53493(12) 1.1547(2) 0.46530(10) 0.0336 1.0000 Uani . . . . . .
C121 C 0.48908(11) 1.1353(3) 0.43047(10) 0.0259 1.0000 Uani . . . . . .
C122 C 0.47782(12) 1.1842(3) 0.39285(11) 0.0287 1.0000 Uani . . . . . .
C123 C 0.43774(13) 1.1728(3) 0.35981(12) 0.0299 1.0000 Uani . . . . . .
C124 C 0.40776(12) 1.1127(3) 0.36583(11) 0.0282 1.0000 Uani . . . . . .
C125 C 0.42069(12) 0.8118(2) 0.44149(11) 0.0260 1.0000 Uani . . . . . .
C126 C 0.54317(12) 0.7365(3) 0.50004(11) 0.0277 1.0000 Uani . . . . . .
C127 C 0.58086(11) 0.9981(3) 0.49537(11) 0.0233 1.0000 Uani . . . . . .
C128 C 0.45868(13) 1.0744(2) 0.43451(11) 0.0263 1.0000 Uani . . . . . .
C129 C 0.38931(14) 0.6777(3) 0.32086(11) 0.0385 1.0000 Uani . . . . . .
C130 C 0.36444(17) 0.7492(3) 0.28508(13) 0.0498 1.0000 Uani . . . . . .
C131 C 0.35888(19) 0.5883(4) 0.31894(16) 0.0609 1.0000 Uani . . . . . .
C132 C 0.42899(18) 0.6412(4) 0.31720(16) 0.0590 1.0000 Uani . . . . . .
C133 C 0.58898(16) 0.4806(3) 0.45216(14) 0.0425 1.0000 Uani . . . . . .
C134 C 0.55169(16) 0.4209(4) 0.42027(14) 0.0495 1.0000 Uani . . . . . .
C135 C 0.6148(2) 0.4124(4) 0.48935(18) 0.0904 1.0000 Uani . . . . . .
C136 C 0.6215(2) 0.5110(4) 0.4342(2) 0.0876 1.0000 Uani . . . . . .
C137 C 0.62597(15) 1.0020(4) 0.39685(14) 0.0477 1.0000 Uani . . . . . .
C138 C 0.6155(2) 0.9042(5) 0.37360(18) 0.1003 1.0000 Uani . . . . . .
C139 C 0.67631(13) 1.0179(3) 0.41754(14) 0.0515 1.0000 Uani . . . . . .
C140 C 0.6033(2) 1.0860(6) 0.36627(17) 0.1026 1.0000 Uani . . . . . .
C141 C 0.42792(15) 1.2287(4) 0.31839(12) 0.0475 1.0000 Uani D . . . . .
C142 C 0.46517(19) 1.2195(6) 0.30650(18) 0.1110 1.0000 Uani D . . . . .
C143 C 0.42843(18) 1.3416(4) 0.32666(17) 0.0657 1.0000 Uani D . . . . .
C144 C 0.3868(2) 1.1914(6) 0.28450(16) 0.0938 1.0000 Uani D . . . . .
O145 O 0.43027(9) 0.8537(2) 0.47979(8) 0.0297 1.0000 Uani . . . . . .
C146 C 0.39747(16) 0.8340(4) 0.49570(15) 0.0518 1.0000 Uani D . . . . .
C147 C 0.4145(2) 0.8791(5) 0.5383(2) 0.0857 1.0000 Uani D U . . . .
C148 C 0.4051(3) 0.9847(5) 0.5350(2) 0.1383 1.0000 Uani D U . . . .
O149 O 0.52770(9) 0.8113(2) 0.51467(9) 0.0365 1.0000 Uani . . . . . .
O150 O 0.56653(8) 0.99586(19) 0.52628(7) 0.0258 1.0000 Uani . . . . . .
C151 C 0.59363(14) 1.0478(4) 0.56439(11) 0.0398 1.0000 Uani . . . . . .
C152 C 0.57266(17) 1.0343(4) 0.59430(13) 0.0492 1.0000 Uani . . . . . .
C153 C 0.52910(16) 1.0831(4) 0.58056(14) 0.0578 1.0000 Uani . . . . . .
O154 O 0.47140(9) 1.0264(2) 0.47226(8) 0.0334 1.0000 Uani . . . . . .
H1041 H 0.3726 0.8600 0.3450 0.0333 1.0000 Uiso R . . . . .
H1061 H 0.4363 0.6132 0.3962 0.0382 1.0000 Uiso R . . . . .
H1081 H 0.4667 0.6866 0.5012 0.0378 1.0000 Uiso R . . . . .
H1082 H 0.4567 0.5941 0.4749 0.0345 1.0000 Uiso R . . . . .
H1101 H 0.5105 0.5245 0.4523 0.0381 1.0000 Uiso R . . . . .
H1121 H 0.6286 0.6474 0.4916 0.0333 1.0000 Uiso R . . . . .
H1161 H 0.6417 0.8742 0.4607 0.0366 1.0000 Uiso R . . . . .
H1181 H 0.5724 1.1243 0.4151 0.0392 1.0000 Uiso R . . . . .
H1201 H 0.5452 1.2159 0.4618 0.0383 1.0000 Uiso R . . . . .
H1202 H 0.5321 1.1538 0.4905 0.0394 1.0000 Uiso R . . . . .
H1221 H 0.4977 1.2253 0.3890 0.0325 1.0000 Uiso R . . . . .
H1241 H 0.3795 1.1070 0.3455 0.0315 1.0000 Uiso R . . . . .
H1301 H 0.3360 0.7703 0.2841 0.0712 1.0000 Uiso R . . . . .
H1302 H 0.3827 0.8098 0.2889 0.0718 1.0000 Uiso R . . . . .
H1303 H 0.3601 0.7189 0.2598 0.0715 1.0000 Uiso R . . . . .
H1311 H 0.3511 0.5477 0.2947 0.0878 1.0000 Uiso R . . . . .
H1312 H 0.3738 0.5452 0.3436 0.0866 1.0000 Uiso R . . . . .
H1313 H 0.3323 0.6147 0.3202 0.0874 1.0000 Uiso R . . . . .
H1321 H 0.4454 0.5988 0.3396 0.0899 1.0000 Uiso R . . . . .
H1322 H 0.4476 0.6977 0.3156 0.0894 1.0000 Uiso R . . . . .
H1323 H 0.4202 0.6025 0.2923 0.0898 1.0000 Uiso R . . . . .
H1341 H 0.5628 0.3657 0.4096 0.0722 1.0000 Uiso R . . . . .
H1342 H 0.5331 0.3961 0.4336 0.0737 1.0000 Uiso R . . . . .
H1343 H 0.5365 0.4621 0.3984 0.0715 1.0000 Uiso R . . . . .
H1351 H 0.5962 0.3923 0.5033 0.1375 1.0000 Uiso R . . . . .
H1352 H 0.6406 0.4450 0.5093 0.1368 1.0000 Uiso R . . . . .
H1353 H 0.6246 0.3532 0.4792 0.1361 1.0000 Uiso R . . . . .
H1361 H 0.6336 0.4495 0.4274 0.1318 1.0000 Uiso R . . . . .
H1362 H 0.6437 0.5526 0.4531 0.1314 1.0000 Uiso R . . . . .
H1363 H 0.6057 0.5498 0.4100 0.1321 1.0000 Uiso R . . . . .
H1381 H 0.5826 0.8998 0.3597 0.1467 1.0000 Uiso R . . . . .
H1382 H 0.6291 0.8462 0.3927 0.1467 1.0000 Uiso R . . . . .
H1383 H 0.6274 0.9083 0.3528 0.1468 1.0000 Uiso R . . . . .
H1391 H 0.6911 0.9628 0.4364 0.0768 1.0000 Uiso R . . . . .
H1392 H 0.6809 1.0834 0.4329 0.0761 1.0000 Uiso R . . . . .
H1393 H 0.6881 1.0258 0.3970 0.0771 1.0000 Uiso R . . . . .
H1401 H 0.6096 1.0748 0.3416 0.1502 1.0000 Uiso R . . . . .
H1402 H 0.6157 1.1525 0.3806 0.1502 1.0000 Uiso R . . . . .
H1403 H 0.5715 1.0782 0.3596 0.1506 1.0000 Uiso R . . . . .
H1421 H 0.4745 1.1474 0.3093 0.1730 1.0000 Uiso R . . . . .
H1422 H 0.4882 1.2628 0.3266 0.1725 1.0000 Uiso R . . . . .
H1423 H 0.4572 1.2462 0.2785 0.1722 1.0000 Uiso R . . . . .
H1431 H 0.4191 1.3779 0.2992 0.0893 1.0000 Uiso R . . . . .
H1432 H 0.4591 1.3587 0.3460 0.0902 1.0000 Uiso R . . . . .
H1433 H 0.4063 1.3495 0.3385 0.0916 1.0000 Uiso R . . . . .
H1441 H 0.3870 1.1205 0.2820 0.1408 1.0000 Uiso R . . . . .
H1442 H 0.3632 1.2151 0.2915 0.1412 1.0000 Uiso R . . . . .
H1443 H 0.3838 1.2215 0.2589 0.1402 1.0000 Uiso R . . . . .
H1461 H 0.3697 0.8653 0.4768 0.0593 1.0000 Uiso R . . . . .
H1462 H 0.3923 0.7631 0.4965 0.0601 1.0000 Uiso R . . . . .
H1471 H 0.4475 0.8608 0.5599 0.0989 1.0000 Uiso R . . . . .
H1472 H 0.3966 0.8500 0.5503 0.1012 1.0000 Uiso R . . . . .
H1481 H 0.4111 1.0124 0.5627 0.2006 1.0000 Uiso R . . . . .
H1482 H 0.4244 1.0171 0.5235 0.2003 1.0000 Uiso R . . . . .
H1483 H 0.3737 0.9941 0.5155 0.1999 1.0000 Uiso R . . . . .
H1491 H 0.5423 0.8614 0.5197 0.0527 1.0000 Uiso R . . . . .
H1511 H 0.5958 1.1170 0.5573 0.0448 1.0000 Uiso R . . . . .
H1512 H 0.6235 1.0204 0.5760 0.0463 1.0000 Uiso R . . . . .
H1521 H 0.5923 1.0667 0.6205 0.0592 1.0000 Uiso R . . . . .
H1522 H 0.5711 0.9642 0.6011 0.0594 1.0000 Uiso R . . . . .
H1531 H 0.5091 1.0499 0.5570 0.0852 1.0000 Uiso R . . . . .
H1532 H 0.5312 1.1520 0.5727 0.0862 1.0000 Uiso R . . . . .
H1533 H 0.5190 1.0792 0.6024 0.0845 1.0000 Uiso R . . . . .
H1541 H 0.4513 0.9909 0.4725 0.0496 1.0000 Uiso R . . . . .
C201 C 0.86486(12) 1.0411(3) 0.50540(11) 0.0300 1.0000 Uani . . . . . .
S202 S 0.81159(8) 1.08071(18) 0.47110(5) 0.0340 0.582(2) Uani . . P 3 1 .
C202 C 0.8159(4) 1.0863(10) 0.4839(4) 0.0277 0.418(2) Uani . . P 3 2 .
C203 C 0.78451(13) 1.0188(3) 0.49749(12) 0.0321 1.0000 Uani . . . . . .
C204 C 0.78171(14) 0.9143(3) 0.49445(13) 0.0385 1.0000 Uani . . . . . .
C205 C 0.75908(13) 0.8597(3) 0.51265(12) 0.0323 1.0000 Uani . . . . . .
C206 C 0.73764(12) 0.9098(3) 0.53168(12) 0.0330 1.0000 Uani . . . . . .
C207 C 0.73956(12) 1.0173(3) 0.53535(12) 0.0301 1.0000 Uani . . . . . .
S208 S 0.70655(8) 1.0770(2) 0.55675(9) 0.0328 0.418(2) Uani . . P 3 2 .
C208 C 0.7207(3) 1.0680(8) 0.5628(3) 0.0312 0.582(2) Uani . . P 3 1 .
C209 C 0.74037(12) 1.0374(3) 0.60882(11) 0.0285 1.0000 Uani . . . . . .
C210 C 0.72232(12) 0.9663(3) 0.62496(11) 0.0298 1.0000 Uani . . . . . .
C211 C 0.74221(12) 0.9318(3) 0.66514(11) 0.0276 1.0000 Uani . . . . . .
C212 C 0.78355(13) 0.9722(3) 0.68896(11) 0.0287 1.0000 Uani . . . . . .
C213 C 0.80370(12) 1.0439(3) 0.67308(11) 0.0270 1.0000 Uani . . . . . .
S214 S 0.85632(6) 1.08161(15) 0.70670(5) 0.0311 0.582(2) Uani D . P 3 1 .
C214 C 0.8485(4) 1.0795(9) 0.6927(3) 0.0311 0.418(2) Uani D . P 3 2 .
C215 C 0.88361(12) 1.0195(3) 0.68125(11) 0.0320 1.0000 Uani . . . . . .
C216 C 0.88653(12) 0.9164(3) 0.68437(11) 0.0319 1.0000 Uani . . . . . .
C217 C 0.90872(13) 0.8591(3) 0.66663(13) 0.0376 1.0000 Uani . . . . . .
C218 C 0.92953(14) 0.9141(3) 0.64569(14) 0.0394 1.0000 Uani . . . . . .
C219 C 0.92759(13) 1.0128(3) 0.64226(12) 0.0343 1.0000 Uani . . . . . .
S220 S 0.96057(8) 1.0754(2) 0.62185(8) 0.0301 0.418(2) Uani . . P 3 2 .
C220 C 0.9446(3) 1.0711(8) 0.6139(2) 0.0389 0.582(2) Uani . . P 3 1 .
C221 C 0.92726(12) 1.0387(3) 0.57061(11) 0.0296 1.0000 Uani . . . . . .
C222 C 0.94591(13) 0.9671(3) 0.55397(12) 0.0309 1.0000 Uani . . . . . .
C223 C 0.92449(13) 0.9342(3) 0.51338(12) 0.0303 1.0000 Uani . . . . . .
C224 C 0.88378(13) 0.9728(3) 0.49024(12) 0.0317 1.0000 Uani . . . . . .
C225 C 0.76354(12) 1.0704(3) 0.51857(10) 0.0291 1.0000 Uani . . . . . .
C226 C 0.78136(12) 1.0765(3) 0.63301(12) 0.0288 1.0000 Uani . . . . . .
C227 C 0.90373(12) 1.0686(3) 0.65976(12) 0.0281 1.0000 Uani . . . . . .
C228 C 0.88638(13) 1.0775(3) 0.54610(11) 0.0277 1.0000 Uani . . . . . .
C229 C 0.75734(16) 0.7445(3) 0.50819(15) 0.0458 1.0000 Uani . . . . . .
C230 C 0.8025(2) 0.7039(4) 0.5179(3) 0.0969 1.0000 Uani . . . . . .
C231 C 0.72399(18) 0.7168(4) 0.46225(18) 0.0745 1.0000 Uani . . . . . .
C232 C 0.74066(16) 0.6963(4) 0.53846(19) 0.0681 1.0000 Uani . . . . . .
C233 C 0.72200(14) 0.8489(3) 0.68084(13) 0.0370 1.0000 Uani . . . . . .
C234 C 0.7363(2) 0.7496(4) 0.67127(18) 0.0734 1.0000 Uani . . . . . .
C235 C 0.67323(15) 0.8614(4) 0.66202(14) 0.0490 1.0000 Uani . . . . . .
C236 C 0.73674(15) 0.8576(4) 0.72830(13) 0.0488 1.0000 Uani . . . . . .
C237 C 0.90953(16) 0.7454(4) 0.66855(17) 0.0510 1.0000 Uani . . . . . .
C238 C 0.86466(19) 0.7051(4) 0.6616(3) 0.0952 1.0000 Uani . . . . . .
C239 C 0.9404(3) 0.7138(4) 0.7102(2) 0.1102 1.0000 Uani . . . . . .
C240 C 0.9248(2) 0.6971(3) 0.6388(2) 0.0904 1.0000 Uani . . . . . .
C241 C 0.94447(15) 0.8517(3) 0.49638(15) 0.0446 1.0000 Uani . . . . . .
C242 C 0.93161(19) 0.7492(3) 0.5094(2) 0.0762 1.0000 Uani . . . . . .
C243 C 0.99523(13) 0.8541(4) 0.51668(15) 0.0496 1.0000 Uani . . . . . .
C244 C 0.92914(16) 0.8586(4) 0.45016(15) 0.0628 1.0000 Uani . . . . . .
O245 O 0.76992(9) 1.1703(2) 0.52546(8) 0.0328 1.0000 Uani D . . . . .
C246 C 0.73875(18) 1.2347(4) 0.49472(16) 0.0577 1.0000 Uani D . . . . .
C247 C 0.7598(3) 1.3373(3) 0.50066(14) 0.1177 1.0000 Uani D . . . . .
C248 C 0.7734(3) 1.3830(5) 0.54213(18) 0.1613 1.0000 Uani D . . . . .
O249 O 0.79938(9) 1.14653(19) 0.61612(8) 0.0343 1.0000 Uani . . . . . .
O250 O 0.89731(9) 1.1715(2) 0.65221(8) 0.0350 1.0000 Uani . . . . . .
C251 C 0.92883(15) 1.2343(4) 0.68268(15) 0.0509 1.0000 Uani D . . . . .
C252 C 0.92273(11) 1.3414(3) 0.66437(13) 0.0608 1.0000 Uani D . . . . .
C253 C 0.87799(13) 1.3768(3) 0.66066(17) 0.0799 1.0000 Uani D . . . . .
O254 O 0.86783(9) 1.1457(2) 0.56106(8) 0.0370 1.0000 Uani . . . . . .
H2021 H 0.8159 1.1562 0.4919 0.0331 0.418(2) Uiso R . P 3 2 .
H2022 H 0.8050 1.0826 0.4537 0.0341 0.418(2) Uiso R . P 3 2 .
H2041 H 0.7947 0.8803 0.4785 0.0448 1.0000 Uiso R . . . . .
H2061 H 0.7220 0.8719 0.5423 0.0396 1.0000 Uiso R . . . . .
H2081 H 0.7232 1.1409 0.5602 0.0368 0.582(2) Uiso R . P 3 1 .
H2082 H 0.6895 1.0476 0.5516 0.0374 0.582(2) Uiso R . P 3 1 .
H2101 H 0.6956 0.9394 0.6077 0.0373 1.0000 Uiso R . . . . .
H2121 H 0.7993 0.9513 0.7154 0.0355 1.0000 Uiso R . . . . .
H2141 H 0.8583 1.0643 0.7218 0.0371 0.418(2) Uiso R . P 3 2 .
H2142 H 0.8514 1.1508 0.6888 0.0363 0.418(2) Uiso R . P 3 2 .
H2161 H 0.8727 0.8849 0.7001 0.0396 1.0000 Uiso R . . . . .
H2181 H 0.9451 0.8807 0.6336 0.0479 1.0000 Uiso R . . . . .
H2201 H 0.9755 1.0602 0.6257 0.0474 0.582(2) Uiso R . P 3 1 .
H2202 H 0.9386 1.1429 0.6153 0.0463 0.582(2) Uiso R . P 3 1 .
H2221 H 0.9734 0.9424 0.5702 0.0372 1.0000 Uiso R . . . . .
H2241 H 0.8685 0.9477 0.4646 0.0389 1.0000 Uiso R . . . . .
H2301 H 0.8090 0.7168 0.4939 0.1570 1.0000 Uiso R . . . . .
H2302 H 0.8232 0.7367 0.5445 0.1565 1.0000 Uiso R . . . . .
H2303 H 0.8020 0.6301 0.5222 0.1563 1.0000 Uiso R . . . . .
H2311 H 0.7267 0.6443 0.4588 0.1118 1.0000 Uiso R . . . . .
H2312 H 0.7311 0.7532 0.4413 0.1123 1.0000 Uiso R . . . . .
H2313 H 0.6939 0.7321 0.4584 0.1131 1.0000 Uiso R . . . . .
H2321 H 0.7122 0.7247 0.5346 0.1109 1.0000 Uiso R . . . . .
H2322 H 0.7634 0.7084 0.5658 0.1121 1.0000 Uiso R . . . . .
H2323 H 0.7376 0.6242 0.5316 0.1111 1.0000 Uiso R . . . . .
H2341 H 0.7261 0.6974 0.6846 0.1119 1.0000 Uiso R . . . . .
H2342 H 0.7692 0.7498 0.6825 0.1120 1.0000 Uiso R . . . . .
H2343 H 0.7232 0.7414 0.6409 0.1127 1.0000 Uiso R . . . . .
H2351 H 0.6627 0.8575 0.6320 0.0718 1.0000 Uiso R . . . . .
H2352 H 0.6647 0.9264 0.6697 0.0719 1.0000 Uiso R . . . . .
H2353 H 0.6588 0.8078 0.6702 0.0719 1.0000 Uiso R . . . . .
H2361 H 0.7254 0.9221 0.7353 0.0724 1.0000 Uiso R . . . . .
H2362 H 0.7676 0.8529 0.7428 0.0741 1.0000 Uiso R . . . . .
H2363 H 0.7252 0.8008 0.7377 0.0728 1.0000 Uiso R . . . . .
H2381 H 0.8666 0.6314 0.6646 0.1352 1.0000 Uiso R . . . . .
H2382 H 0.8554 0.7344 0.6828 0.1357 1.0000 Uiso R . . . . .
H2383 H 0.8434 0.7207 0.6318 0.1355 1.0000 Uiso R . . . . .
H2391 H 0.9281 0.7306 0.7301 0.1640 1.0000 Uiso R . . . . .
H2392 H 0.9681 0.7447 0.7173 0.1645 1.0000 Uiso R . . . . .
H2393 H 0.9442 0.6434 0.7096 0.1636 1.0000 Uiso R . . . . .
H2401 H 0.9239 0.6239 0.6431 0.1231 1.0000 Uiso R . . . . .
H2402 H 0.9550 0.7180 0.6452 0.1237 1.0000 Uiso R . . . . .
H2403 H 0.9044 0.7116 0.6106 0.1240 1.0000 Uiso R . . . . .
H2421 H 0.9001 0.7369 0.4953 0.1082 1.0000 Uiso R . . . . .
H2422 H 0.9407 0.7480 0.5392 0.1097 1.0000 Uiso R . . . . .
H2423 H 0.9458 0.6940 0.5027 0.1090 1.0000 Uiso R . . . . .
H2431 H 1.0052 0.8045 0.5028 0.0737 1.0000 Uiso R . . . . .
H2432 H 1.0065 0.9223 0.5136 0.0750 1.0000 Uiso R . . . . .
H2433 H 1.0076 0.8374 0.5460 0.0744 1.0000 Uiso R . . . . .
H2441 H 0.9011 0.8258 0.4373 0.0945 1.0000 Uiso R . . . . .
H2442 H 0.9277 0.9266 0.4405 0.0944 1.0000 Uiso R . . . . .
H2443 H 0.9493 0.8237 0.4420 0.0945 1.0000 Uiso R . . . . .
H2461 H 0.7376 1.2118 0.4681 0.0710 1.0000 Uiso R . . . . .
H2462 H 0.7098 1.2293 0.4937 0.0708 1.0000 Uiso R . . . . .
H2471 H 0.7872 1.3399 0.4975 0.1437 1.0000 Uiso R . . . . .
H2472 H 0.7380 1.3866 0.4822 0.1428 1.0000 Uiso R . . . . .
H2481 H 0.7879 1.4459 0.5406 0.2460 1.0000 Uiso R . . . . .
H2482 H 0.7938 1.3360 0.5628 0.2462 1.0000 Uiso R . . . . .
H2483 H 0.7488 1.3967 0.5448 0.2463 1.0000 Uiso R . . . . .
H2491 H 0.8236 1.1640 0.6291 0.0524 1.0000 Uiso R . . . . .
H2511 H 0.9582 1.2087 0.6874 0.0559 1.0000 Uiso R . . . . .
H2512 H 0.9256 1.2302 0.7080 0.0579 1.0000 Uiso R . . . . .
H2521 H 0.9440 1.3861 0.6834 0.0759 1.0000 Uiso R . . . . .
H2522 H 0.9246 1.3408 0.6382 0.0757 1.0000 Uiso R . . . . .
H2531 H 0.8715 1.4432 0.6474 0.1206 1.0000 Uiso R . . . . .
H2532 H 0.8781 1.3806 0.6877 0.1197 1.0000 Uiso R . . . . .
H2533 H 0.8556 1.3297 0.6432 0.1194 1.0000 Uiso R . . . . .
H2541 H 0.8428 1.1476 0.5410 0.0571 1.0000 Uiso R . . . . .
Cl301 Cl 0.48179(10) 0.92605(19) 0.34304(11) 0.1023 0.7000 Uani D . . 1 1 .
C302 C 0.5003(3) 0.8731(6) 0.3882(3) 0.0747 0.7000 Uani D U . 1 1 .
Cl303 Cl 0.53100(6) 0.75925(15) 0.39108(6) 0.0586 0.7000 Uani D . . 1 1 .
H3021 H 0.5201 0.9216 0.4080 0.0918 0.7000 Uiso R . . 1 1 .
H3022 H 0.4753 0.8577 0.3956 0.0908 0.7000 Uiso R . . 1 1 .
Cl304 Cl 0.48632(17) 0.9061(4) 0.31628(15) 0.0768 0.3000 Uani D . . 1 2 .
C305 C 0.48585(17) 0.9147(4) 0.36506(15) 0.0583 0.3000 Uani D U . 1 2 .
Cl305 Cl 0.51447(19) 0.8325(5) 0.39886(16) 0.0782 0.3000 Uani D . . 1 2 .
H3051 H 0.4964 0.9819 0.3763 0.0722 0.3000 Uiso R . . 1 2 .
H3052 H 0.4558 0.9077 0.3619 0.0721 0.3000 Uiso R . . 1 2 .
Cl401 Cl 0.68473(9) 0.57224(19) 0.33134(10) 0.0808 0.6500 Uani D . . 2 1 .
C402 C 0.6619(2) 0.6383(5) 0.2851(2) 0.0434 0.6500 Uani D U . 2 1 .
Cl403 Cl 0.63546(8) 0.74474(16) 0.28798(8) 0.0608 0.6500 Uani D . . 2 1 .
H4021 H 0.6854 0.6562 0.2759 0.0513 0.6500 Uiso R . . 2 1 .
H4022 H 0.6406 0.5944 0.2645 0.0515 0.6500 Uiso R . . 2 1 .
Cl404 Cl 0.68585(16) 0.5965(3) 0.35851(14) 0.0851 0.3500 Uani D . . 2 2 .
C405 C 0.67468(16) 0.5958(3) 0.30522(14) 0.0782 0.3500 Uani D U . 2 2 .
Cl405 Cl 0.64678(17) 0.6987(4) 0.28321(13) 0.0865 0.3500 Uani D . . 2 2 .
H4051 H 0.7018 0.5959 0.3014 0.0927 0.3500 Uiso R . . 2 2 .
H4052 H 0.6573 0.5365 0.2914 0.0931 0.3500 Uiso R . . 2 2 .
H361 H 0.2132 0.6421 0.3302 0.1111 1.0000 Uiso R . . . . .
H362 H 0.2422 0.6283 0.3768 0.1111 1.0000 Uiso R . . . . .
H363 H 0.2636 0.6437 0.3461 0.1111 1.0000 Uiso R . . . . .

loop_
_atom_site_aniso_label
_atom_site_aniso_U_11
_atom_site_aniso_U_22
_atom_site_aniso_U_33
_atom_site_aniso_U_23
_atom_site_aniso_U_13
_atom_site_aniso_U_12
C1 0.0244(18) 0.0260(18) 0.0281(18) 0.0069(15) 0.0052(14) 0.0022(14)
S2 0.0284(5) 0.0283(4) 0.0281(4) 0.0022(4) 0.0043(4) -0.0015(4)
C3 0.0165(16) 0.0286(18) 0.0249(17) 0.0013(14) 0.0034(13) -0.0010(14)
C4 0.0256(18) 0.031(2) 0.035(2) -0.0042(16) 0.0123(16) 0.0005(15)
C5 0.0264(19) 0.052(2) 0.0207(17) 0.0004(16) 0.0079(15) -0.0136(17)
C6 0.031(2) 0.0288(19) 0.0279(19) 0.0011(15) 0.0108(16) -0.0060(15)
C7 0.033(2) 0.0244(17) 0.0220(17) -0.0010(14) 0.0085(15) -0.0052(15)
C8 0.0320(16) 0.0233(15) 0.0299(16) -0.0029(13) 0.0176(14) -0.0089(13)
C9 0.0351(19) 0.0086(13) 0.0384(19) -0.0057(13) 0.0168(16) -0.0061(13)
C10 0.0317(19) 0.0214(17) 0.0264(18) 0.0026(14) 0.0070(15) -0.0012(15)
C11 0.034(2) 0.032(2) 0.0263(18) 0.0035(15) 0.0118(16) -0.0032(16)
C12 0.0317(19) 0.0239(16) 0.0268(17) 0.0057(14) 0.0082(15) -0.0038(14)
C13 0.035(2) 0.0238(17) 0.0304(18) 0.0000(15) 0.0197(17) -0.0014(15)
S14 0.0271(4) 0.0282(4) 0.0366(5) 0.0038(4) 0.0147(4) 0.0016(4)
C15 0.0256(18) 0.0264(18) 0.0317(19) 0.0002(15) 0.0132(15) -0.0036(15)
C16 0.0269(18) 0.0309(19) 0.0278(18) 0.0041(15) 0.0105(15) 0.0016(15)
C17 0.0268(18) 0.0251(17) 0.0325(19) 0.0020(15) 0.0096(16) -0.0028(14)
C18 0.032(2) 0.0231(17) 0.037(2) 0.0048(15) 0.0129(17) -0.0058(16)
C19 0.0240(18) 0.0300(18) 0.0254(18) 0.0036(15) 0.0055(15) -0.0091(15)
C20 0.0224(17) 0.0338(19) 0.0311(19) 0.0049(16) 0.0063(15) -0.0073(14)
C21 0.0270(18) 0.0305(19) 0.0260(18) 0.0102(16) 0.0032(15) 0.0008(16)
C22 0.0291(19) 0.032(2) 0.0265(18) 0.0022(15) 0.0049(15) -0.0026(16)
C23 0.040(2) 0.0266(18) 0.0286(19) 0.0042(15) 0.0130(16) -0.0056(16)
C24 0.032(2) 0.034(2) 0.0232(17) -0.0026(15) 0.0047(15) -0.0048(16)
C25 0.0304(19) 0.0243(17) 0.0198(16) -0.0004(13) 0.0057(14) -0.0026(14)
C26 0.0250(17) 0.0246(17) 0.0237(16) -0.0028(13) 0.0096(14) -0.0015(13)
C27 0.0203(17) 0.040(2) 0.0200(16) 0.0036(15) 0.0050(14) -0.0030(15)
C28 0.0299(19) 0.0243(17) 0.0300(18) 0.0034(15) 0.0133(15) 0.0006(15)
C29 0.029(2) 0.051(2) 0.0288(19) 0.0016(17) 0.0153(16) 0.0000(17)
C30 0.064(3) 0.062(3) 0.052(2) -0.001(2) 0.029(2) 0.003(2)
C31 0.053(2) 0.069(3) 0.043(2) 0.0089(19) 0.0283(18) 0.0049(19)
C32 0.054(3) 0.154(6) 0.045(3) -0.005(3) 0.034(2) -0.029(3)
C33 0.045(2) 0.0385(19) 0.0356(19) 0.0012(15) 0.0144(16) -0.0066(16)
C34 0.072(3) 0.065(2) 0.0410(18) 0.0202(15) 0.0345(19) 0.0191(18)
C35 0.070(3) 0.102(4) 0.039(3) 0.035(3) -0.001(2) -0.024(3)
C36 0.111(4) 0.053(3) 0.066(3) 0.041(2) -0.008(3) -0.014(3)
C37 0.038(2) 0.034(2) 0.044(2) -0.0094(17) 0.0166(18) -0.0045(17)
C38 0.045(2) 0.069(3) 0.041(2) -0.011(2) 0.016(2) 0.005(2)
C39 0.052(3) 0.050(3) 0.036(2) -0.0108(19) 0.0015(19) -0.012(2)
C40 0.058(3) 0.061(3) 0.029(2) -0.009(2) 0.012(2) -0.005(2)
C41 0.042(2) 0.046(2) 0.041(2) -0.011(2) 0.017(2) -0.008(2)
C42 0.069(3) 0.084(4) 0.077(3) -0.054(3) 0.046(2) -0.035(3)
C43 0.080(3) 0.047(2) 0.050(3) -0.014(2) 0.005(2) 0.017(2)
C44 0.070(3) 0.045(3) 0.059(3) -0.022(2) 0.029(3) -0.023(2)
O45 0.0361(15) 0.0271(13) 0.0223(12) -0.0054(10) 0.0108(11) -0.0034(11)
C46 0.036(2) 0.0376(19) 0.0283(19) -0.0104(16) 0.0100(16) -0.0072(16)
C47 0.042(2) 0.054(2) 0.0181(17) -0.0002(17) 0.0054(16) 0.0033(19)
C48 0.060(3) 0.107(5) 0.035(2) -0.006(3) 0.024(2) 0.028(3)
O49 0.0352(14) 0.0296(14) 0.0305(14) 0.0030(11) 0.0130(12) -0.0053(12)
O50 0.0328(14) 0.0351(15) 0.0288(13) 0.0021(12) 0.0132(11) -0.0045(12)
C51 0.038(2) 0.052(2) 0.0337(19) -0.0015(17) 0.0171(17) -0.0119(18)
C52 0.071(3) 0.087(3) 0.035(2) -0.009(2) 0.030(2) -0.004(3)
C53 0.0640(19) 0.118(3) 0.0224(12) -0.0001(14) 0.0173(12) -0.0275(19)
O54 0.0373(15) 0.0294(14) 0.0491(17) -0.0111(13) 0.0167(14) -0.0060(12)
C101 0.0247(17) 0.0186(15) 0.0278(17) 0.0012(14) 0.0090(15) 0.0015(13)
S102 0.0297(5) 0.0304(5) 0.0359(5) 0.0030(4) 0.0149(4) 0.0001(4)
C103 0.0239(17) 0.0262(17) 0.0324(19) 0.0053(15) 0.0110(15) 0.0000(14)
C104 0.0223(17) 0.0341(19) 0.0269(18) 0.0045(15) 0.0035(14) -0.0073(15)
C105 0.0278(19) 0.039(2) 0.0273(18) -0.0043(16) 0.0116(15) -0.0096(16)
C106 0.0282(19) 0.0283(19) 0.035(2) -0.0043(16) 0.0097(16) -0.0009(16)
C107 0.0291(19) 0.0228(17) 0.038(2) 0.0051(15) 0.0149(17) -0.0019(15)
C108 0.038(2) 0.0282(18) 0.0226(17) 0.0077(14) 0.0078(15) 0.0116(15)
C109 0.0297(18) 0.0266(18) 0.0216(16) 0.0043(14) 0.0077(15) -0.0066(15)
C110 0.043(2) 0.0212(18) 0.0278(18) 0.0033(14) 0.0106(17) -0.0083(16)
C111 0.035(2) 0.0294(19) 0.0236(17) -0.0018(15) 0.0074(15) 0.0011(16)
C112 0.0287(19) 0.0282(18) 0.0276(18) 0.0072(15) 0.0120(15) 0.0032(15)
C113 0.034(2) 0.0245(17) 0.0174(15) -0.0012(13) 0.0041(14) -0.0081(15)
S114 0.0283(4) 0.0281(4) 0.0256(4) -0.0010(4) 0.0037(4) -0.0016(4)
C115 0.0308(19) 0.0287(19) 0.0229(17) -0.0045(14) 0.0075(15) -0.0072(15)
C116 0.0227(18) 0.042(2) 0.0252(18) -0.0058(16) 0.0065(15) -0.0015(16)
C117 0.0274(19) 0.040(2) 0.0284(19) -0.0073(16) 0.0114(16) -0.0059(16)
C118 0.0273(19) 0.039(2) 0.0267(19) 0.0019(16) 0.0057(16) -0.0067(17)
C119 0.0215(17) 0.0242(17) 0.0276(18) -0.0033(14) 0.0033(14) -0.0054(14)
C120 0.045(2) 0.0184(15) 0.0188(15) -0.0036(12) -0.0055(14) 0.0156(14)
C121 0.0241(16) 0.0328(18) 0.0168(15) 0.0005(13) 0.0042(13) 0.0096(14)
C122 0.0296(19) 0.0251(18) 0.037(2) -0.0017(15) 0.0189(17) -0.0020(15)
C123 0.036(2) 0.0216(17) 0.0302(19) 0.0051(15) 0.0123(17) 0.0032(15)
C124 0.0231(17) 0.0321(18) 0.0266(17) -0.0009(15) 0.0075(14) 0.0054(14)
C125 0.0320(19) 0.0176(16) 0.0333(19) -0.0012(14) 0.0185(16) -0.0083(14)
C126 0.0311(19) 0.0241(17) 0.0204(16) 0.0061(14) 0.0029(14) -0.0016(15)
C127 0.0189(16) 0.0281(17) 0.0214(16) -0.0049(13) 0.0069(13) -0.0091(13)
C128 0.041(2) 0.0163(15) 0.0232(16) 0.0017(12) 0.0146(15) 0.0062(14)
C129 0.041(2) 0.043(2) 0.0220(18) -0.0062(16) 0.0036(16) -0.0090(18)
C130 0.067(3) 0.045(3) 0.028(2) -0.0008(18) 0.010(2) -0.003(2)
C131 0.079(4) 0.044(3) 0.060(3) -0.014(2) 0.028(3) -0.030(3)
C132 0.067(3) 0.062(3) 0.049(3) -0.024(2) 0.025(2) 0.001(3)
C133 0.055(3) 0.029(2) 0.042(2) -0.0110(18) 0.019(2) -0.0030(19)
C134 0.056(3) 0.045(3) 0.047(2) -0.0150(19) 0.020(2) -0.003(2)
C135 0.119(5) 0.069(3) 0.066(3) -0.002(3) 0.020(3) 0.064(3)
C136 0.097(4) 0.057(3) 0.156(6) -0.044(3) 0.099(4) -0.026(3)
C137 0.040(2) 0.077(3) 0.030(2) -0.001(2) 0.0182(19) -0.004(2)
C138 0.128(5) 0.134(5) 0.080(4) -0.068(4) 0.085(4) -0.065(4)
C139 0.035(2) 0.065(2) 0.055(3) 0.014(2) 0.0200(19) 0.0020(18)
C140 0.114(5) 0.164(6) 0.057(3) 0.057(3) 0.063(3) 0.067(4)
C141 0.051(2) 0.053(2) 0.0291(18) 0.0283(16) 0.0064(16) -0.0085(19)
C142 0.074(3) 0.194(6) 0.059(3) 0.055(3) 0.021(2) -0.028(3)
C143 0.073(3) 0.051(2) 0.078(3) 0.013(2) 0.035(3) 0.013(2)
C144 0.087(4) 0.128(5) 0.036(2) 0.030(3) -0.006(2) -0.069(3)
O145 0.0371(14) 0.0306(14) 0.0257(13) 0.0006(11) 0.0172(11) -0.0052(12)
C146 0.059(3) 0.064(3) 0.052(3) 0.006(2) 0.043(2) -0.002(2)
C147 0.112(4) 0.099(4) 0.083(3) -0.024(3) 0.077(3) -0.029(3)
C148 0.180(6) 0.126(4) 0.134(5) -0.028(4) 0.089(4) -0.039(4)
O149 0.0309(14) 0.0281(13) 0.0532(17) -0.0016(12) 0.0199(13) -0.0049(11)
O150 0.0239(12) 0.0337(13) 0.0182(11) -0.0028(10) 0.0068(10) -0.0029(10)
C151 0.035(2) 0.052(2) 0.0218(18) -0.0118(17) 0.0006(16) 0.0004(18)
C152 0.064(3) 0.054(3) 0.026(2) -0.0080(19) 0.016(2) 0.006(2)
C153 0.050(3) 0.086(4) 0.033(2) -0.013(2) 0.013(2) 0.002(3)
O154 0.0406(15) 0.0331(14) 0.0196(12) 0.0044(11) 0.0055(11) -0.0074(12)
C201 0.0238(18) 0.0337(19) 0.0277(18) 0.0097(16) 0.0057(15) -0.0038(15)
S202 0.0339(9) 0.0406(9) 0.0293(11) 0.0075(9) 0.0149(9) 0.0060(7)
C202 0.0222(9) 0.0268(9) 0.0405(11) -0.0056(9) 0.0192(9) -0.0003(7)
C203 0.034(2) 0.033(2) 0.033(2) 0.0099(16) 0.0172(17) 0.0047(17)
C204 0.044(2) 0.031(2) 0.043(2) 0.0075(17) 0.021(2) 0.0113(18)
C205 0.033(2) 0.0247(18) 0.0323(19) 0.0019(15) 0.0069(16) -0.0047(16)
C206 0.0237(18) 0.0365(19) 0.038(2) 0.0060(17) 0.0124(16) -0.0004(16)
C207 0.0243(18) 0.0255(17) 0.037(2) 0.0012(15) 0.0095(15) 0.0042(14)
S208 0.0272(16) 0.0453(13) 0.0293(12) 0.0053(9) 0.0150(13) 0.0122(13)
C208 0.0274(16) 0.0367(13) 0.0403(12) 0.0082(9) 0.0248(13) 0.0130(13)
C209 0.0303(19) 0.0256(18) 0.0257(18) -0.0011(14) 0.0077(15) 0.0041(15)
C210 0.0221(18) 0.040(2) 0.0247(18) -0.0004(16) 0.0071(15) -0.0003(16)
C211 0.0305(19) 0.0243(17) 0.0286(18) 0.0026(14) 0.0126(15) 0.0025(14)
C212 0.033(2) 0.0312(19) 0.0205(16) 0.0053(15) 0.0101(15) 0.0085(16)
C213 0.0307(19) 0.0242(17) 0.0294(18) -0.0065(15) 0.0158(16) -0.0017(14)
S214 0.0297(9) 0.0392(8) 0.0222(9) -0.0137(8) 0.0085(8) -0.0073(7)
C214 0.0305(9) 0.0384(8) 0.0217(9) -0.0144(8) 0.0079(8) -0.0074(7)
C215 0.0260(19) 0.045(2) 0.0217(17) -0.0086(16) 0.0069(15) -0.0088(17)
C216 0.0287(19) 0.043(2) 0.0249(17) -0.0022(16) 0.0120(15) -0.0060(16)
C217 0.0276(19) 0.044(2) 0.037(2) -0.0004(18) 0.0091(17) -0.0045(18)
C218 0.038(2) 0.040(2) 0.047(2) -0.0056(19) 0.0237(19) 0.0027(18)
C219 0.029(2) 0.052(2) 0.0255(18) -0.0067(16) 0.0146(16) -0.0053(17)
S220 0.0214(13) 0.0435(12) 0.0221(12) -0.0060(9) 0.0057(11) -0.0024(12)
C220 0.0268(13) 0.0518(12) 0.0227(12) -0.0073(9) -0.0053(11) -0.0100(12)
C221 0.0288(19) 0.038(2) 0.0258(18) -0.0040(16) 0.0149(15) -0.0053(16)
C222 0.0274(19) 0.0277(19) 0.039(2) 0.0033(16) 0.0151(17) 0.0012(16)
C223 0.034(2) 0.0296(19) 0.035(2) -0.0007(15) 0.0218(17) -0.0003(15)
C224 0.034(2) 0.034(2) 0.0276(18) 0.0035(16) 0.0134(16) -0.0029(17)
C225 0.0264(18) 0.041(2) 0.0124(14) 0.0061(14) 0.0009(13) 0.0078(16)
C226 0.0264(18) 0.0252(18) 0.039(2) -0.0008(15) 0.0182(16) 0.0042(14)
C227 0.0235(18) 0.0255(18) 0.0328(18) -0.0034(14) 0.0090(15) 0.0011(14)
C228 0.041(2) 0.0251(17) 0.0241(17) 0.0040(14) 0.0199(16) 0.0030(15)
C229 0.052(3) 0.027(2) 0.062(3) -0.0017(19) 0.027(2) 0.0042(19)
C230 0.083(4) 0.055(3) 0.191(8) 0.030(4) 0.095(5) 0.009(3)
C231 0.080(3) 0.068(3) 0.078(3) -0.023(2) 0.034(3) -0.013(2)
C232 0.061(3) 0.058(3) 0.096(4) 0.020(3) 0.043(3) 0.002(2)
C233 0.045(2) 0.035(2) 0.040(2) 0.0103(17) 0.0263(19) -0.0006(18)
C234 0.128(5) 0.035(3) 0.090(4) 0.006(2) 0.078(4) -0.002(3)
C235 0.062(3) 0.045(2) 0.053(3) -0.0027(19) 0.037(2) -0.013(2)
C236 0.057(3) 0.055(3) 0.039(2) 0.0115(19) 0.024(2) 0.003(2)
C237 0.046(3) 0.039(2) 0.070(3) -0.004(2) 0.026(2) 0.003(2)
C238 0.075(4) 0.036(3) 0.169(7) -0.009(3) 0.046(4) -0.032(3)
C239 0.156(6) 0.030(2) 0.092(4) 0.014(2) -0.001(4) 0.017(3)
C240 0.146(6) 0.022(2) 0.126(5) -0.014(3) 0.079(5) -0.007(3)
C241 0.054(3) 0.031(2) 0.059(3) -0.004(2) 0.034(2) 0.001(2)
C242 0.091(4) 0.025(2) 0.145(5) -0.009(3) 0.081(4) -0.007(2)
C243 0.036(2) 0.060(3) 0.056(3) -0.002(2) 0.023(2) 0.0224(19)
C244 0.058(3) 0.074(3) 0.062(3) -0.038(3) 0.030(3) 0.005(3)
O245 0.0353(15) 0.0306(14) 0.0290(13) 0.0068(11) 0.0097(12) 0.0059(12)
C246 0.073(3) 0.040(2) 0.048(2) 0.018(2) 0.013(2) 0.020(2)
C247 0.178(5) 0.0383(19) 0.083(3) 0.0149(19) -0.001(3) 0.013(3)
C248 0.245(7) 0.072(3) 0.119(4) -0.004(3) 0.026(5) 0.026(4)
O249 0.0397(15) 0.0298(14) 0.0352(14) 0.0051(11) 0.0172(12) -0.0071(12)
O250 0.0383(16) 0.0317(14) 0.0311(14) -0.0062(11) 0.0105(12) -0.0012(12)
C251 0.048(2) 0.045(2) 0.045(2) -0.0148(19) 0.0034(19) -0.010(2)
C252 0.0695(19) 0.0460(17) 0.076(2) -0.0149(16) 0.0396(18) -0.0230(14)
C253 0.090(3) 0.0406(17) 0.115(3) -0.002(2) 0.048(2) 0.0034(17)
O254 0.0353(15) 0.0427(16) 0.0335(14) -0.0002(12) 0.0148(12) 0.0081(13)
Cl301 0.0963(18) 0.0644(13) 0.142(2) 0.0409(15) 0.0452(17) 0.0244(12)
C302 0.069(3) 0.063(3) 0.091(3) -0.002(2) 0.031(3) -0.001(2)
Cl303 0.0539(10) 0.0620(11) 0.0493(9) 0.0137(8) 0.0104(8) -0.0076(8)
Cl304 0.085(2) 0.094(3) 0.056(2) 0.000(2) 0.0344(19) -0.008(2)
C305 0.060(3) 0.073(4) 0.056(3) -0.019(3) 0.038(3) -0.012(3)
Cl305 0.076(3) 0.088(3) 0.060(2) 0.000(2) 0.017(2) -0.034(2)
Cl401 0.0771(14) 0.0607(12) 0.1013(17) 0.0220(12) 0.0334(13) 0.0169(10)
C402 0.049(2) 0.037(2) 0.059(2) -0.0146(19) 0.037(2) -0.0123(19)
Cl403 0.0594(11) 0.0450(10) 0.0617(12) 0.0085(9) 0.0084(9) 0.0014(9)
Cl404 0.106(3) 0.063(2) 0.065(2) -0.0037(17) 0.013(2) -0.0104(19)
C405 0.083(4) 0.077(4) 0.062(3) 0.001(3) 0.017(3) -0.037(3)
Cl405 0.082(3) 0.104(4) 0.0511(17) 0.015(3) 0.0047(19) -0.049(3)

loop_
_atom_type_symbol
_atom_type_scat_dispersion_real
_atom_type_scat_dispersion_imag
_atom_type_scat_Cromer_Mann_a1
_atom_type_scat_Cromer_Mann_b1
_atom_type_scat_Cromer_Mann_a2
_atom_type_scat_Cromer_Mann_b2
_atom_type_scat_Cromer_Mann_a3
_atom_type_scat_Cromer_Mann_b3
_atom_type_scat_Cromer_Mann_a4
_atom_type_scat_Cromer_Mann_b4
_atom_type_scat_Cromer_Mann_c
_atom_type_scat_source
C 0.0181 0.0091 2.3100 20.8439 1.0200 10.2075 1.5886 0.5687 0.8650 51.6512 0.2156 'International Tables Vol C 4.2.6.8 and 6.1.1.4'
H 0.0000 0.0000 0.4930 10.5109 0.3229 26.1257 0.1402 3.1424 0.0408 57.7998 0.0030 'International Tables Vol C 4.2.6.8 and 6.1.1.4'
O 0.0492 0.0322 3.0485 13.2771 2.2868 5.7011 1.5463 0.3239 0.8670 32.9089 0.2508 'International Tables Vol C 4.2.6.8 and 6.1.1.4'
S 0.3331 0.5567 6.9053 1.4679 5.2034 22.2151 1.4379 0.2536 1.5863 56.1720 0.8669 'International Tables Vol C 4.2.6.8 and 6.1.1.4'
Cl 0.3639 0.7018 11.4604 0.0104 7.1964 1.1662 6.2556 18.5194 1.6455 47.7784 -9.5574 'International Tables Vol C 4.2.6.8 and 6.1.1.4'

loop_
_geom_angle_atom_site_label_1
_geom_angle_site_symmetry_1
_geom_angle_atom_site_label_2
_geom_angle_site_symmetry_2
_geom_angle_atom_site_label_3
_geom_angle_site_symmetry_3
_geom_angle
_geom_angle_publ_flag
S2 . C1 . C24 . 119.0(3) yes
S2 . C1 . C28 . 121.4(3) yes
C24 . C1 . C28 . 119.5(3) yes
C1 . S2 . C3 . 101.18(16) yes
S2 . C3 . C4 . 120.7(3) yes
S2 . C3 . C25 . 119.9(3) yes
C4 . C3 . C25 . 119.4(3) yes
C3 . C4 . C5 . 121.7(4) yes
C3 . C4 . H41 . 117.6 no
C5 . C4 . H41 . 120.8 no
C4 . C5 . C6 . 117.8(3) yes
C4 . C5 . C29 . 119.4(4) yes
C6 . C5 . C29 . 122.9(4) yes
C5 . C6 . C7 . 123.7(3) yes
C5 . C6 . H61 . 118.5 no
C7 . C6 . H61 . 117.9 no
C6 . C7 . C8 . 122.0(3) yes
C6 . C7 . C25 . 117.0(3) yes
C8 . C7 . C25 . 121.0(3) yes
C7 . C8 . C9 . 113.4(3) yes
C7 . C8 . H81 . 110.2 no
C9 . C8 . H81 . 111.7 no
C7 . C8 . H82 . 99.2 no
C9 . C8 . H82 . 108.2 no
H81 . C8 . H82 . 113.7 no
C8 . C9 . C10 . 122.9(3) yes
C8 . C9 . C26 . 116.8(3) yes
C10 . C9 . C26 . 120.2(3) yes
C9 . C10 . C11 . 122.9(3) yes
C9 . C10 . H101 . 118.1 no
C11 . C10 . H101 . 119.0 no
C10 . C11 . C12 . 117.2(3) yes
C10 . C11 . C33 . 120.0(3) yes
C12 . C11 . C33 . 122.8(3) yes
C11 . C12 . C13 . 120.6(3) yes
C11 . C12 . H121 . 121.0 no
C13 . C12 . H121 . 118.4 no
C12 . C13 . S14 . 118.2(3) yes
C12 . C13 . C26 . 122.5(3) yes
S14 . C13 . C26 . 119.3(3) yes
C13 . S14 . C15 . 100.35(17) yes
S14 . C15 . C16 . 118.2(3) yes
S14 . C15 . C27 . 121.4(3) yes
C16 . C15 . C27 . 120.4(3) yes
C15 . C16 . C17 . 120.2(3) yes
C15 . C16 . H161 . 117.1 no
C17 . C16 . H161 . 122.6 no
C16 . C17 . C18 . 116.1(4) yes
C16 . C17 . C37 . 122.1(3) yes
C18 . C17 . C37 . 121.5(3) yes
C17 . C18 . C19 . 123.9(4) yes
C17 . C18 . H181 . 119.9 no
C19 . C18 . H181 . 116.1 no
C18 . C19 . C20 . 118.9(3) yes
C18 . C19 . C27 . 118.7(3) yes
C20 . C19 . C27 . 122.4(3) yes
C19 . C20 . C21 . 112.7(3) yes
C19 . C20 . H201 . 109.2 no
C21 . C20 . H201 . 108.1 no
C19 . C20 . H202 . 109.0 no
C21 . C20 . H202 . 107.5 no
H201 . C20 . H202 . 110.3 no
C20 . C21 . C22 . 119.8(3) yes
C20 . C21 . C28 . 120.3(4) yes
C22 . C21 . C28 . 119.9(3) yes
C21 . C22 . C23 . 122.4(3) yes
C21 . C22 . H221 . 117.9 no
C23 . C22 . H221 . 119.6 no
C22 . C23 . C24 . 116.7(4) yes
C22 . C23 . C41 . 121.6(3) yes
C24 . C23 . C41 . 121.7(4) yes
C1 . C24 . C23 . 121.8(4) yes
C1 . C24 . H241 . 119.2 no
C23 . C24 . H241 . 119.0 no
C7 . C25 . C3 . 120.4(3) yes
C7 . C25 . O45 . 119.1(3) yes
C3 . C25 . O45 . 120.2(3) yes
C9 . C26 . C13 . 116.4(3) yes
C9 . C26 . O49 . 118.2(3) yes
C13 . C26 . O49 . 125.3(3) yes
C15 . C27 . C19 . 120.5(3) yes
C15 . C27 . O50 . 118.9(3) yes
C19 . C27 . O50 . 120.5(3) yes
C1 . C28 . C21 . 119.7(3) yes
C1 . C28 . O54 . 122.9(3) yes
C21 . C28 . O54 . 117.4(3) yes
C5 . C29 . C30 . 111.6(3) yes
C5 . C29 . C31 . 113.4(3) yes
C30 . C29 . C31 . 107.7(3) yes
C5 . C29 . C32 . 110.1(3) yes
C30 . C29 . C32 . 108.0(4) yes
C31 . C29 . C32 . 105.8(4) yes
C29 . C30 . H301 . 109.6 no
C29 . C30 . H302 . 102.0 no
H301 . C30 . H302 . 117.1 no
C29 . C30 . H303 . 108.3 no
H301 . C30 . H303 . 110.0 no
H302 . C30 . H303 . 109.3 no
C29 . C31 . H311 . 109.8 no
C29 . C31 . H312 . 110.5 no
H311 . C31 . H312 . 111.5 no
C29 . C31 . H313 . 106.4 no
H311 . C31 . H313 . 108.7 no
H312 . C31 . H313 . 109.8 no
C29 . C32 . H321 . 108.2 no
C29 . C32 . H322 . 111.9 no
H321 . C32 . H322 . 109.9 no
C29 . C32 . H323 . 108.4 no
H321 . C32 . H323 . 108.6 no
H322 . C32 . H323 . 109.8 no
C11 . C33 . C34 . 108.4(3) yes
C11 . C33 . C35 . 114.1(4) yes
C34 . C33 . C35 . 104.3(4) yes
C11 . C33 . C36 . 110.5(4) yes
C34 . C33 . C36 . 108.5(4) yes
C35 . C33 . C36 . 110.7(4) yes
C33 . C34 . H341 . 109.3 no
C33 . C34 . H342 . 107.3 no
H341 . C34 . H342 . 110.3 no
C33 . C34 . H343 . 107.9 no
H341 . C34 . H343 . 109.7 no
H342 . C34 . H343 . 112.3 no
C33 . C35 . H351 . 104.9 no
C33 . C35 . H352 . 112.5 no
H351 . C35 . H352 . 113.0 no
C33 . C35 . H353 . 105.4 no
H351 . C35 . H353 . 110.6 no
H352 . C35 . H353 . 110.2 no
C33 . C36 . H361 . 109.9 no
C33 . C36 . H362 . 109.7 no
H361 . C36 . H362 . 109.5 no
C33 . C36 . H363 . 108.9 no
H361 . C36 . H363 . 109.5 no
H362 . C36 . H363 . 109.5 no
C17 . C37 . C38 . 111.0(3) yes
C17 . C37 . C39 . 109.5(3) yes
C38 . C37 . C39 . 108.0(4) yes
C17 . C37 . C40 . 112.1(3) yes
C38 . C37 . C40 . 107.4(4) yes
C39 . C37 . C40 . 108.8(4) yes
C37 . C38 . H381 . 106.6 no
C37 . C38 . H382 . 111.2 no
H381 . C38 . H382 . 111.1 no
C37 . C38 . H383 . 108.5 no
H381 . C38 . H383 . 110.5 no
H382 . C38 . H383 . 108.9 no
C37 . C39 . H391 . 108.2 no
C37 . C39 . H392 . 109.1 no
H391 . C39 . H392 . 109.1 no
C37 . C39 . H393 . 108.9 no
H391 . C39 . H393 . 109.6 no
H392 . C39 . H393 . 111.8 no
C37 . C40 . H401 . 104.1 no
C37 . C40 . H402 . 111.8 no
H401 . C40 . H402 . 109.7 no
C37 . C40 . H403 . 112.9 no
H401 . C40 . H403 . 107.8 no
H402 . C40 . H403 . 110.2 no
C23 . C41 . C42 . 108.7(4) yes
C23 . C41 . C43 . 108.2(4) yes
C42 . C41 . C43 . 115.1(4) yes
C23 . C41 . C44 . 112.1(4) yes
C42 . C41 . C44 . 105.0(4) yes
C43 . C41 . C44 . 107.9(4) yes
C41 . C42 . H421 . 107.8 no
C41 . C42 . H422 . 110.2 no
H421 . C42 . H422 . 110.1 no
C41 . C42 . H423 . 108.7 no
H421 . C42 . H423 . 110.3 no
H422 . C42 . H423 . 109.7 no
C41 . C43 . H431 . 110.0 no
C41 . C43 . H432 . 110.8 no
H431 . C43 . H432 . 109.2 no
C41 . C43 . H433 . 110.2 no
H431 . C43 . H433 . 109.3 no
H432 . C43 . H433 . 107.3 no
C41 . C44 . H441 . 111.1 no
C41 . C44 . H442 . 112.1 no
H441 . C44 . H442 . 107.7 no
C41 . C44 . H443 . 110.4 no
H441 . C44 . H443 . 105.3 no
H442 . C44 . H443 . 110.0 no
C25 . O45 . C46 . 114.0(3) yes
O45 . C46 . C47 . 107.3(3) yes
O45 . C46 . H461 . 109.8 no
C47 . C46 . H461 . 111.0 no
O45 . C46 . H462 . 104.2 no
C47 . C46 . H462 . 113.9 no
H461 . C46 . H462 . 110.4 no
C46 . C47 . C48 . 111.8(4) yes
C46 . C47 . H471 . 110.6 no
C48 . C47 . H471 . 109.0 no
C46 . C47 . H472 . 109.6 no
C48 . C47 . H472 . 107.0 no
H471 . C47 . H472 . 108.6 no
C47 . C48 . H481 . 106.8 no
C47 . C48 . H482 . 112.5 no
H481 . C48 . H482 . 109.3 no
C47 . C48 . H483 . 108.0 no
H481 . C48 . H483 . 110.6 no
H482 . C48 . H483 . 109.6 no
C26 . O49 . H491 . 114.4 no
C27 . O50 . C51 . 114.5(3) yes
O50 . C51 . C52 . 108.4(3) yes
O50 . C51 . H511 . 108.4 no
C52 . C51 . H511 . 110.8 no
O50 . C51 . H512 . 110.6 no
C52 . C51 . H512 . 110.5 no
H511 . C51 . H512 . 108.2 no
C51 . C52 . C53 . 110.4(4) yes
C51 . C52 . H521 . 107.3 no
C53 . C52 . H521 . 109.0 no
C51 . C52 . H522 . 110.8 no
C53 . C52 . H522 . 105.4 no
H521 . C52 . H522 . 114.1 no
C52 . C53 . H531 . 110.7 no
C52 . C53 . H532 . 107.9 no
H531 . C53 . H532 . 107.5 no
C52 . C53 . H533 . 111.6 no
H531 . C53 . H533 . 109.0 no
H532 . C53 . H533 . 110.1 no
C28 . O54 . H541 . 101.3 no
S102 . C101 . C124 . 119.7(3) yes
S102 . C101 . C128 . 121.5(3) yes
C124 . C101 . C128 . 118.6(3) yes
C101 . S102 . C103 . 99.47(16) yes
S102 . C103 . C104 . 120.4(3) yes
S102 . C103 . C125 . 119.3(3) yes
C104 . C103 . C125 . 120.3(4) yes
C103 . C104 . C105 . 122.0(4) yes
C103 . C104 . H1041 . 119.6 no
C105 . C104 . H1041 . 118.5 no
C104 . C105 . C106 . 118.4(4) yes
C104 . C105 . C129 . 123.0(4) yes
C106 . C105 . C129 . 118.6(4) yes
C105 . C106 . C107 . 122.4(4) yes
C105 . C106 . H1061 . 118.5 no
C107 . C106 . H1061 . 119.0 no
C106 . C107 . C108 . 121.4(3) yes
C106 . C107 . C125 . 117.5(3) yes
C108 . C107 . C125 . 121.1(3) yes
C107 . C108 . C109 . 109.1(3) yes
C107 . C108 . H1081 . 111.1 no
C109 . C108 . H1081 . 109.9 no
C107 . C108 . H1082 . 108.0 no
C109 . C108 . H1082 . 110.0 no
H1081 . C108 . H1082 . 108.7 no
C108 . C109 . C110 . 121.5(3) yes
C108 . C109 . C126 . 120.4(3) yes
C110 . C109 . C126 . 118.0(3) yes
C109 . C110 . C111 . 123.3(3) yes
C109 . C110 . H1101 . 117.1 no
C111 . C110 . H1101 . 119.6 no
C110 . C111 . C112 . 117.1(3) yes
C110 . C111 . C133 . 122.8(4) yes
C112 . C111 . C133 . 120.0(4) yes
C111 . C112 . C113 . 121.8(3) yes
C111 . C112 . H1121 . 119.6 no
C113 . C112 . H1121 . 118.6 no
C112 . C113 . S114 . 118.0(3) yes
C112 . C113 . C126 . 121.2(3) yes
S114 . C113 . C126 . 120.8(3) yes
C113 . S114 . C115 . 101.07(16) yes
S114 . C115 . C116 . 119.9(3) yes
S114 . C115 . C127 . 119.9(3) yes
C116 . C115 . C127 . 120.2(3) yes
C115 . C116 . C117 . 120.9(4) yes
C115 . C116 . H1161 . 118.7 no
C117 . C116 . H1161 . 120.5 no
C116 . C117 . C118 . 116.9(3) yes
C116 . C117 . C137 . 121.1(4) yes
C118 . C117 . C137 . 121.9(4) yes
C117 . C118 . C119 . 122.7(4) yes
C117 . C118 . H1181 . 118.0 no
C119 . C118 . H1181 . 119.2 no
C118 . C119 . C120 . 117.6(3) yes
C118 . C119 . C127 . 119.1(4) yes
C120 . C119 . C127 . 123.3(3) yes
C119 . C120 . C121 . 110.3(3) yes
C119 . C120 . H1201 . 110.2 no
C121 . C120 . H1201 . 110.4 no
C119 . C120 . H1202 . 109.0 no
C121 . C120 . H1202 . 107.5 no
H1201 . C120 . H1202 . 109.4 no
C120 . C121 . C122 . 118.4(3) yes
C120 . C121 . C128 . 124.0(3) yes
C122 . C121 . C128 . 117.5(3) yes
C121 . C122 . C123 . 123.2(3) yes
C121 . C122 . H1221 . 119.8 no
C123 . C122 . H1221 . 117.0 no
C122 . C123 . C124 . 117.0(3) yes
C122 . C123 . C141 . 120.1(3) yes
C124 . C123 . C141 . 122.9(4) yes
C101 . C124 . C123 . 121.8(3) yes
C101 . C124 . H1241 . 117.6 no
C123 . C124 . H1241 . 120.6 no
C107 . C125 . C103 . 119.3(3) yes
C107 . C125 . O145 . 120.1(3) yes
C103 . C125 . O145 . 120.5(3) yes
C109 . C126 . C113 . 118.4(3) yes
C109 . C126 . O149 . 117.0(3) yes
C113 . C126 . O149 . 124.5(3) yes
C115 . C127 . C119 . 120.1(3) yes
C115 . C127 . O150 . 119.8(3) yes
C119 . C127 . O150 . 120.1(3) yes
C101 . C128 . C121 . 121.9(3) yes
C101 . C128 . O154 . 122.5(3) yes
C121 . C128 . O154 . 115.6(3) yes
C105 . C129 . C130 . 111.6(4) yes
C105 . C129 . C131 . 106.4(3) yes
C130 . C129 . C131 . 108.4(4) yes
C105 . C129 . C132 . 110.4(3) yes
C130 . C129 . C132 . 109.7(4) yes
C131 . C129 . C132 . 110.2(4) yes
C129 . C130 . H1301 . 113.5 no
C129 . C130 . H1302 . 107.4 no
H1301 . C130 . H1302 . 108.2 no
C129 . C130 . H1303 . 110.1 no
H1301 . C130 . H1303 . 108.8 no
H1302 . C130 . H1303 . 108.9 no
C129 . C131 . H1311 . 113.8 no
C129 . C131 . H1312 . 108.8 no
H1311 . C131 . H1312 . 108.6 no
C129 . C131 . H1313 . 108.5 no
H1311 . C131 . H1313 . 109.1 no
H1312 . C131 . H1313 . 107.8 no
C129 . C132 . H1321 . 111.0 no
C129 . C132 . H1322 . 111.6 no
H1321 . C132 . H1322 . 109.8 no
C129 . C132 . H1323 . 108.2 no
H1321 . C132 . H1323 . 107.7 no
H1322 . C132 . H1323 . 108.4 no
C111 . C133 . C134 . 111.0(4) yes
C111 . C133 . C135 . 108.5(4) yes
C134 . C133 . C135 . 109.2(4) yes
C111 . C133 . C136 . 112.6(4) yes
C134 . C133 . C136 . 109.8(4) yes
C135 . C133 . C136 . 105.5(5) yes
C133 . C134 . H1341 . 110.8 no
C133 . C134 . H1342 . 108.1 no
H1341 . C134 . H1342 . 110.8 no
C133 . C134 . H1343 . 108.6 no
H1341 . C134 . H1343 . 107.0 no
H1342 . C134 . H1343 . 111.6 no
C133 . C135 . H1351 . 110.0 no
C133 . C135 . H1352 . 112.4 no
H1351 . C135 . H1352 . 108.4 no
C133 . C135 . H1353 . 108.4 no
H1351 . C135 . H1353 . 110.3 no
H1352 . C135 . H1353 . 107.3 no
C133 . C136 . H1361 . 108.6 no
C133 . C136 . H1362 . 110.4 no
H1361 . C136 . H1362 . 111.9 no
C133 . C136 . H1363 . 106.9 no
H1361 . C136 . H1363 . 111.3 no
H1362 . C136 . H1363 . 107.7 no
C117 . C137 . C138 . 109.7(4) yes
C117 . C137 . C139 . 107.8(3) yes
C138 . C137 . C139 . 109.9(4) yes
C117 . C137 . C140 . 110.2(4) yes
C138 . C137 . C140 . 108.0(5) yes
C139 . C137 . C140 . 111.2(5) yes
C137 . C138 . H1381 . 106.2 no
C137 . C138 . H1382 . 110.9 no
H1381 . C138 . H1382 . 112.6 no
C137 . C138 . H1383 . 106.9 no
H1381 . C138 . H1383 . 110.0 no
H1382 . C138 . H1383 . 110.0 no
C137 . C139 . H1391 . 111.5 no
C137 . C139 . H1392 . 105.5 no
H1391 . C139 . H1392 . 110.8 no
C137 . C139 . H1393 . 111.1 no
H1391 . C139 . H1393 . 110.3 no
H1392 . C139 . H1393 . 107.4 no
C137 . C140 . H1401 . 107.0 no
C137 . C140 . H1402 . 107.5 no
H1401 . C140 . H1402 . 112.2 no
C137 . C140 . H1403 . 105.2 no
H1401 . C140 . H1403 . 111.8 no
H1402 . C140 . H1403 . 112.6 no
C123 . C141 . C142 . 110.7(4) yes
C123 . C141 . C143 . 107.9(4) yes
C142 . C141 . C143 . 101.1(5) yes
C123 . C141 . C144 . 111.5(4) yes
C142 . C141 . C144 . 110.6(5) yes
C143 . C141 . C144 . 114.5(5) yes
C141 . C142 . H1421 . 108.6 no
C141 . C142 . H1422 . 104.2 no
H1421 . C142 . H1422 . 111.4 no
C141 . C142 . H1423 . 110.3 no
H1421 . C142 . H1423 . 113.1 no
H1422 . C142 . H1423 . 108.8 no
C141 . C143 . H1431 . 108.0 no
C141 . C143 . H1432 . 106.4 no
H1431 . C143 . H1432 . 111.9 no
C141 . C143 . H1433 . 103.5 no
H1431 . C143 . H1433 . 111.4 no
H1432 . C143 . H1433 . 114.9 no
C141 . C144 . H1441 . 111.5 no
C141 . C144 . H1442 . 105.4 no
H1441 . C144 . H1442 . 112.5 no
C141 . C144 . H1443 . 108.9 no
H1441 . C144 . H1443 . 109.3 no
H1442 . C144 . H1443 . 109.1 no
C125 . O145 . C146 . 113.8(3) yes
O145 . C146 . C147 . 106.4(4) yes
O145 . C146 . H1461 . 108.3 no
C147 . C146 . H1461 . 112.1 no
O145 . C146 . H1462 . 111.4 no
C147 . C146 . H1462 . 111.1 no
H1461 . C146 . H1462 . 107.6 no
C146 . C147 . C148 . 109.2(6) yes
C146 . C147 . H1471 . 118.4 no
C148 . C147 . H1471 . 113.9 no
C146 . C147 . H1472 . 103.8 no
C148 . C147 . H1472 . 106.1 no
H1471 . C147 . H1472 . 103.9 no
C147 . C148 . H1481 . 109.6 no
C147 . C148 . H1482 . 107.4 no
H1481 . C148 . H1482 . 110.3 no
C147 . C148 . H1483 . 108.2 no
H1481 . C148 . H1483 . 111.4 no
H1482 . C148 . H1483 . 109.8 no
C126 . O149 . H1491 . 114.2 no
C127 . O150 . C151 . 116.3(3) yes
O150 . C151 . C152 . 107.6(3) yes
O150 . C151 . H1511 . 107.3 no
C152 . C151 . H1511 . 113.7 no
O150 . C151 . H1512 . 110.5 no
C152 . C151 . H1512 . 110.7 no
H1511 . C151 . H1512 . 106.9 no
C151 . C152 . C153 . 113.5(4) yes
C151 . C152 . H1521 . 106.6 no
C153 . C152 . H1521 . 107.7 no
C151 . C152 . H1522 . 112.2 no
C153 . C152 . H1522 . 110.9 no
H1521 . C152 . H1522 . 105.6 no
C152 . C153 . H1531 . 109.5 no
C152 . C153 . H1532 . 109.1 no
H1531 . C153 . H1532 . 107.4 no
C152 . C153 . H1533 . 109.6 no
H1531 . C153 . H1533 . 109.2 no
H1532 . C153 . H1533 . 112.0 no
C128 . O154 . H1541 . 110.1 no
S202 . C201 . C224 . 115.8(3) yes
S202 . C201 . C228 . 123.1(3) yes
C224 . C201 . C228 . 121.1(3) yes
C202 . C201 . C224 . 128.3(5) yes
C202 . C201 . C228 . 110.4(5) yes
C224 . C201 . C228 . 121.1(3) yes
C201 . S202 . C203 . 95.23(19) yes
C201 . C202 . C203 . 108.4(8) yes
C201 . C202 . H2021 . 110.0 no
C203 . C202 . H2021 . 111.6 no
C201 . C202 . H2022 . 110.4 no
C203 . C202 . H2022 . 107.6 no
H2021 . C202 . H2022 . 108.9 no
S202 . C203 . C204 . 117.4(3) yes
S202 . C203 . C225 . 122.6(3) yes
C204 . C203 . C225 . 119.9(4) yes
C202 . C203 . C204 . 124.6(5) yes
C202 . C203 . C225 . 115.0(5) yes
C204 . C203 . C225 . 119.9(4) yes
C203 . C204 . C205 . 121.3(4) yes
C203 . C204 . H2041 . 119.1 no
C205 . C204 . H2041 . 119.6 no
C204 . C205 . C206 . 118.7(4) yes
C204 . C205 . C229 . 118.6(4) yes
C206 . C205 . C229 . 122.6(4) yes
C205 . C206 . C207 . 121.7(4) yes
C205 . C206 . H2061 . 116.6 no
C207 . C206 . H2061 . 121.7 no
C206 . C207 . C208 . 119.1(5) yes
C206 . C207 . C225 . 119.0(4) yes
C208 . C207 . C225 . 121.3(5) yes
C206 . C207 . S208 . 118.3(3) yes
C206 . C207 . C225 . 119.0(4) yes
S208 . C207 . C225 . 122.4(3) yes
C207 . S208 . C209 . 93.8(2) yes
C207 . C208 . C209 . 116.8(6) yes
C207 . C208 . H2081 . 107.8 no
C209 . C208 . H2081 . 110.2 no
C207 . C208 . H2082 . 105.6 no
C209 . C208 . H2082 . 105.9 no
H2081 . C208 . H2082 . 110.4 no
C208 . C209 . C210 . 123.7(5) yes
C208 . C209 . C226 . 116.0(5) yes
C210 . C209 . C226 . 119.8(3) yes
S208 . C209 . C210 . 115.4(3) yes
S208 . C209 . C226 . 124.7(3) yes
C210 . C209 . C226 . 119.8(3) yes
C209 . C210 . C211 . 123.5(4) yes
C209 . C210 . H2101 . 117.8 no
C211 . C210 . H2101 . 118.7 no
C210 . C211 . C212 . 115.7(3) yes
C210 . C211 . C233 . 121.5(3) yes
C212 . C211 . C233 . 122.6(3) yes
C211 . C212 . C213 . 122.4(3) yes
C211 . C212 . H2121 . 121.0 no
C213 . C212 . H2121 . 116.5 no
C212 . C213 . S214 . 115.9(3) yes
C212 . C213 . C226 . 118.5(3) yes
S214 . C213 . C226 . 125.6(3) yes
C212 . C213 . C214 . 126.8(6) yes
C212 . C213 . C226 . 118.5(3) yes
C214 . C213 . C226 . 114.2(6) yes
C213 . S214 . C215 . 96.29(18) yes
C213 . C214 . C215 . 116.0(7) yes
C213 . C214 . H2141 . 105.8 no
C215 . C214 . H2141 . 101.8 no
C213 . C214 . H2142 . 113.3 no
C215 . C214 . H2142 . 108.8 no
H2141 . C214 . H2142 . 110.3 no
S214 . C215 . C216 . 117.9(3) yes
S214 . C215 . C227 . 123.1(3) yes
C216 . C215 . C227 . 118.9(4) yes
C214 . C215 . C216 . 120.6(5) yes
C214 . C215 . C227 . 118.9(6) yes
C216 . C215 . C227 . 118.9(4) yes
C215 . C216 . C217 . 123.1(4) yes
C215 . C216 . H2161 . 116.7 no
C217 . C216 . H2161 . 120.2 no
C216 . C217 . C218 . 115.3(4) yes
C216 . C217 . C237 . 122.2(4) yes
C218 . C217 . C237 . 122.5(4) yes
C217 . C218 . C219 . 123.2(4) yes
C217 . C218 . H2181 . 119.7 no
C219 . C218 . H2181 . 117.1 no
C218 . C219 . C220 . 122.6(5) yes
C218 . C219 . C227 . 120.0(4) yes
C220 . C219 . C227 . 116.7(5) yes
C218 . C219 . S220 . 119.6(3) yes
C218 . C219 . C227 . 120.0(4) yes
S220 . C219 . C227 . 119.9(3) yes
C219 . S220 . C221 . 93.1(2) yes
C219 . C220 . C221 . 116.0(6) yes
C219 . C220 . H2201 . 105.4 no
C221 . C220 . H2201 . 107.7 no
C219 . C220 . H2202 . 108.5 no
C221 . C220 . H2202 . 109.6 no
H2201 . C220 . H2202 . 109.5 no
C220 . C221 . C222 . 126.1(5) yes
C220 . C221 . C228 . 114.3(5) yes
C222 . C221 . C228 . 119.3(3) yes
S220 . C221 . C222 . 114.8(3) yes
S220 . C221 . C228 . 125.9(3) yes
C222 . C221 . C228 . 119.3(3) yes
C221 . C222 . C223 . 121.5(4) yes
C221 . C222 . H2221 . 119.2 no
C223 . C222 . H2221 . 119.4 no
C222 . C223 . C224 . 117.8(3) yes
C222 . C223 . C241 . 120.6(4) yes
C224 . C223 . C241 . 121.4(4) yes
C223 . C224 . C201 . 122.2(4) yes
C223 . C224 . H2241 . 118.5 no
C201 . C224 . H2241 . 119.1 no
C203 . C225 . C207 . 119.4(4) yes
C203 . C225 . O245 . 120.1(3) yes
C207 . C225 . O245 . 120.2(3) yes
C209 . C226 . C213 . 120.0(3) yes
C209 . C226 . O249 . 119.1(3) yes
C213 . C226 . O249 . 120.9(3) yes
C219 . C227 . C215 . 119.5(4) yes
C219 . C227 . O250 . 120.2(3) yes
C215 . C227 . O250 . 120.1(3) yes
C201 . C228 . C221 . 118.2(3) yes
C201 . C228 . O254 . 121.2(3) yes
C221 . C228 . O254 . 120.6(3) yes
C205 . C229 . C230 . 110.0(4) yes
C205 . C229 . C231 . 108.4(4) yes
C230 . C229 . C231 . 111.5(5) yes
C205 . C229 . C232 . 110.6(4) yes
C230 . C229 . C232 . 108.1(4) yes
C231 . C229 . C232 . 108.2(4) yes
C229 . C230 . H2301 . 107.5 no
C229 . C230 . H2302 . 107.4 no
H2301 . C230 . H2302 . 114.9 no
C229 . C230 . H2303 . 108.2 no
H2301 . C230 . H2303 . 109.2 no
H2302 . C230 . H2303 . 109.3 no
C229 . C231 . H2311 . 107.1 no
C229 . C231 . H2312 . 111.5 no
H2311 . C231 . H2312 . 108.9 no
C229 . C231 . H2313 . 110.0 no
H2311 . C231 . H2313 . 109.2 no
H2312 . C231 . H2313 . 110.0 no
C229 . C232 . H2321 . 110.7 no
C229 . C232 . H2322 . 105.4 no
H2321 . C232 . H2322 . 113.3 no
C229 . C232 . H2323 . 105.4 no
H2321 . C232 . H2323 . 110.1 no
H2322 . C232 . H2323 . 111.5 no
C211 . C233 . C234 . 109.1(3) yes
C211 . C233 . C235 . 109.1(3) yes
C234 . C233 . C235 . 113.0(4) yes
C211 . C233 . C236 . 110.7(3) yes
C234 . C233 . C236 . 108.9(4) yes
C235 . C233 . C236 . 106.0(3) yes
C233 . C234 . H2341 . 108.1 no
C233 . C234 . H2342 . 108.0 no
H2341 . C234 . H2342 . 110.8 no
C233 . C234 . H2343 . 107.8 no
H2341 . C234 . H2343 . 111.2 no
H2342 . C234 . H2343 . 110.9 no
C233 . C235 . H2351 . 108.6 no
C233 . C235 . H2352 . 111.3 no
H2351 . C235 . H2352 . 109.3 no
C233 . C235 . H2353 . 111.9 no
H2351 . C235 . H2353 . 106.6 no
H2352 . C235 . H2353 . 109.0 no
C233 . C236 . H2361 . 110.3 no
C233 . C236 . H2362 . 111.8 no
H2361 . C236 . H2362 . 111.1 no
C233 . C236 . H2363 . 108.8 no
H2361 . C236 . H2363 . 109.4 no
H2362 . C236 . H2363 . 105.2 no
C217 . C237 . C238 . 110.3(4) yes
C217 . C237 . C239 . 108.8(4) yes
C238 . C237 . C239 . 107.7(6) yes
C217 . C237 . C240 . 113.8(4) yes
C238 . C237 . C240 . 109.7(5) yes
C239 . C237 . C240 . 106.2(5) yes
C237 . C238 . H2381 . 108.6 no
C237 . C238 . H2382 . 109.4 no
H2381 . C238 . H2382 . 109.3 no
C237 . C238 . H2383 . 108.7 no
H2381 . C238 . H2383 . 107.5 no
H2382 . C238 . H2383 . 113.2 no
C237 . C239 . H2391 . 109.0 no
C237 . C239 . H2392 . 110.5 no
H2391 . C239 . H2392 . 111.5 no
C237 . C239 . H2393 . 107.9 no
H2391 . C239 . H2393 . 109.9 no
H2392 . C239 . H2393 . 108.0 no
C237 . C240 . H2401 . 106.1 no
C237 . C240 . H2402 . 109.7 no
H2401 . C240 . H2402 . 109.7 no
C237 . C240 . H2403 . 109.9 no
H2401 . C240 . H2403 . 107.4 no
H2402 . C240 . H2403 . 113.8 no
C223 . C241 . C242 . 106.9(4) yes
C223 . C241 . C243 . 112.1(4) yes
C242 . C241 . C243 . 105.4(4) yes
C223 . C241 . C244 . 112.1(4) yes
C242 . C241 . C244 . 111.4(4) yes
C243 . C241 . C244 . 108.8(4) yes
C241 . C242 . H2421 . 111.5 no
C241 . C242 . H2422 . 109.6 no
H2421 . C242 . H2422 . 110.0 no
C241 . C242 . H2423 . 111.7 no
H2421 . C242 . H2423 . 106.8 no
H2422 . C242 . H2423 . 107.2 no
C241 . C243 . H2431 . 107.1 no
C241 . C243 . H2432 . 110.9 no
H2431 . C243 . H2432 . 109.9 no
C241 . C243 . H2433 . 113.3 no
H2431 . C243 . H2433 . 107.6 no
H2432 . C243 . H2433 . 107.9 no
C241 . C244 . H2441 . 108.4 no
C241 . C244 . H2442 . 112.9 no
H2441 . C244 . H2442 . 111.3 no
C241 . C244 . H2443 . 109.3 no
H2441 . C244 . H2443 . 108.1 no
H2442 . C244 . H2443 . 106.7 no
C225 . O245 . C246 . 115.9(3) yes
O245 . C246 . C247 . 106.2(4) yes
O245 . C246 . H2461 . 105.8 no
C247 . C246 . H2461 . 104.2 no
O245 . C246 . H2462 . 113.1 no
C247 . C246 . H2462 . 118.7 no
H2461 . C246 . H2462 . 107.7 no
C246 . C247 . C248 . 116.4(6) yes
C246 . C247 . H2471 . 115.2 no
C248 . C247 . H2471 . 100.4 no
C246 . C247 . H2472 . 109.0 no
C248 . C247 . H2472 . 103.0 no
H2471 . C247 . H2472 . 112.1 no
C247 . C248 . H2481 . 104.6 no
C247 . C248 . H2482 . 108.2 no
H2481 . C248 . H2482 . 112.0 no
C247 . C248 . H2483 . 105.6 no
H2481 . C248 . H2483 . 109.5 no
H2482 . C248 . H2483 . 116.1 no
C226 . O249 . H2491 . 118.6 no
C227 . O250 . C251 . 114.9(3) yes
O250 . C251 . C252 . 107.0(4) yes
O250 . C251 . H2511 . 107.5 no
C252 . C251 . H2511 . 109.8 no
O250 . C251 . H2512 . 110.2 no
C252 . C251 . H2512 . 113.8 no
H2511 . C251 . H2512 . 108.3 no
C251 . C252 . C253 . 106.1(3) yes
C251 . C252 . H2521 . 110.1 no
C253 . C252 . H2521 . 106.9 no
C251 . C252 . H2522 . 110.5 no
C253 . C252 . H2522 . 112.0 no
H2521 . C252 . H2522 . 111.2 no
C252 . C253 . H2531 . 109.6 no
C252 . C253 . H2532 . 109.3 no
H2531 . C253 . H2532 . 110.0 no
C252 . C253 . H2533 . 109.1 no
H2531 . C253 . H2533 . 108.2 no
H2532 . C253 . H2533 . 110.6 no
C228 . O254 . H2541 . 98.6 no
Cl301 . C302 . Cl303 . 113.3(5) yes
Cl301 . C302 . H3021 . 106.8 no
Cl303 . C302 . H3021 . 107.8 no
Cl301 . C302 . H3022 . 109.2 no
Cl303 . C302 . H3022 . 109.6 no
H3021 . C302 . H3022 . 110.1 no
Cl304 . C305 . Cl305 . 116.6(3) yes
Cl304 . C305 . H3051 . 108.4 no
Cl305 . C305 . H3051 . 108.0 no
Cl304 . C305 . H3052 . 108.1 no
Cl305 . C305 . H3052 . 107.1 no
H3051 . C305 . H3052 . 108.4 no
Cl401 . C402 . Cl403 . 113.8(4) yes
Cl401 . C402 . H4021 . 109.2 no
Cl403 . C402 . H4021 . 108.9 no
Cl401 . C402 . H4022 . 107.8 no
Cl403 . C402 . H4022 . 107.7 no
H4021 . C402 . H4022 . 109.4 no
Cl404 . C405 . Cl405 . 109.2(3) yes
Cl404 . C405 . H4051 . 110.5 no
Cl405 . C405 . H4051 . 108.2 no
Cl404 . C405 . H4052 . 110.9 no
Cl405 . C405 . H4052 . 108.8 no
H4051 . C405 . H4052 . 109.3 no

loop_
_geom_bond_atom_site_label_1
_geom_bond_site_symmetry_1
_geom_bond_atom_site_label_2
_geom_bond_site_symmetry_2
_geom_bond_distance
_geom_bond_publ_flag
C1 . S2 . 1.773(4) yes
C1 . C24 . 1.397(5) yes
C1 . C28 . 1.418(5) yes
S2 . C3 . 1.778(4) yes
C3 . C4 . 1.379(5) yes
C3 . C25 . 1.404(5) yes
C4 . C5 . 1.406(5) yes
C4 . H41 . 0.915 no
C5 . C6 . 1.363(6) yes
C5 . C29 . 1.535(5) yes
C6 . C7 . 1.405(5) yes
C6 . H61 . 0.960 no
C7 . C8 . 1.490(5) yes
C7 . C25 . 1.416(5) yes
C8 . C9 . 1.509(5) yes
C8 . H81 . 0.978 no
C8 . H82 . 0.857 no
C9 . C10 . 1.376(5) yes
C9 . C26 . 1.440(5) yes
C10 . C11 . 1.408(5) yes
C10 . H101 . 0.960 no
C11 . C12 . 1.400(5) yes
C11 . C33 . 1.497(5) yes
C12 . C13 . 1.399(5) yes
C12 . H121 . 0.939 no
C13 . S14 . 1.785(4) yes
C13 . C26 . 1.401(5) yes
S14 . C15 . 1.779(4) yes
C15 . C16 . 1.424(5) yes
C15 . C27 . 1.395(5) yes
C16 . C17 . 1.403(5) yes
C16 . H161 . 0.941 no
C17 . C18 . 1.425(5) yes
C17 . C37 . 1.498(5) yes
C18 . C19 . 1.379(5) yes
C18 . H181 . 0.979 no
C19 . C20 . 1.526(5) yes
C19 . C27 . 1.377(5) yes
C20 . C21 . 1.543(5) yes
C20 . H201 . 0.907 no
C20 . H202 . 0.929 no
C21 . C22 . 1.376(5) yes
C21 . C28 . 1.379(5) yes
C22 . C23 . 1.425(6) yes
C22 . H221 . 0.983 no
C23 . C24 . 1.388(5) yes
C23 . C41 . 1.526(6) yes
C24 . H241 . 0.973 no
C25 . O45 . 1.388(4) yes
C26 . O49 . 1.313(4) yes
C27 . O50 . 1.377(4) yes
C28 . O54 . 1.365(4) yes
C29 . C30 . 1.541(6) yes
C29 . C31 . 1.535(6) yes
C29 . C32 . 1.486(6) yes
C30 . H301 . 1.020 no
C30 . H302 . 1.012 no
C30 . H303 . 0.996 no
C31 . H311 . 1.002 no
C31 . H312 . 1.015 no
C31 . H313 . 1.041 no
C32 . H321 . 0.994 no
C32 . H322 . 0.959 no
C32 . H323 . 0.987 no
C33 . C34 . 1.586(6) yes
C33 . C35 . 1.501(6) yes
C33 . C36 . 1.506(7) yes
C34 . H341 . 1.008 no
C34 . H342 . 1.013 no
C34 . H343 . 1.002 no
C35 . H351 . 0.987 no
C35 . H352 . 0.986 no
C35 . H353 . 0.983 no
C36 . H361 . 0.950 no
C36 . H362 . 0.950 no
C36 . H363 . 0.950 no
C37 . C38 . 1.583(6) yes
C37 . C39 . 1.518(6) yes
C37 . C40 . 1.516(6) yes
C38 . H381 . 0.980 no
C38 . H382 . 0.968 no
C38 . H383 . 0.993 no
C39 . H391 . 0.981 no
C39 . H392 . 0.985 no
C39 . H393 . 0.964 no
C40 . H401 . 0.981 no
C40 . H402 . 0.993 no
C40 . H403 . 1.009 no
C41 . C42 . 1.521(6) yes
C41 . C43 . 1.522(7) yes
C41 . C44 . 1.534(6) yes
C42 . H421 . 0.954 no
C42 . H422 . 0.959 no
C42 . H423 . 0.964 no
C43 . H431 . 0.942 no
C43 . H432 . 0.988 no
C43 . H433 . 0.943 no
C44 . H441 . 0.949 no
C44 . H442 . 0.959 no
C44 . H443 . 0.965 no
O45 . C46 . 1.430(4) yes
C46 . C47 . 1.514(5) yes
C46 . H461 . 0.980 no
C46 . H462 . 0.969 no
C47 . C48 . 1.523(6) yes
C47 . H471 . 0.969 no
C47 . H472 . 0.969 no
C48 . H481 . 1.008 no
C48 . H482 . 0.982 no
C48 . H483 . 0.970 no
O49 . H491 . 0.830 no
O50 . C51 . 1.432(5) yes
C51 . C52 . 1.512(6) yes
C51 . H511 . 0.974 no
C51 . H512 . 0.955 no
C52 . C53 . 1.569(6) yes
C52 . H521 . 0.978 no
C52 . H522 . 0.957 no
C53 . H531 . 0.928 no
C53 . H532 . 0.932 no
C53 . H533 . 0.941 no
O54 . H541 . 0.795 no
C101 . S102 . 1.791(4) yes
C101 . C124 . 1.397(5) yes
C101 . C128 . 1.388(5) yes
S102 . C103 . 1.791(4) yes
C103 . C104 . 1.356(5) yes
C103 . C125 . 1.396(5) yes
C104 . C105 . 1.376(6) yes
C104 . H1041 . 0.906 no
C105 . C106 . 1.373(6) yes
C105 . C129 . 1.575(5) yes
C106 . C107 . 1.398(5) yes
C106 . H1061 . 0.941 no
C107 . C108 . 1.548(5) yes
C107 . C125 . 1.419(5) yes
C108 . C109 . 1.537(5) yes
C108 . H1081 . 0.938 no
C108 . H1082 . 0.911 no
C109 . C110 . 1.409(5) yes
C109 . C126 . 1.425(5) yes
C110 . C111 . 1.372(6) yes
C110 . H1101 . 0.926 no
C111 . C112 . 1.395(5) yes
C111 . C133 . 1.543(5) yes
C112 . C113 . 1.379(5) yes
C112 . H1121 . 0.934 no
C113 . S114 . 1.789(4) yes
C113 . C126 . 1.389(5) yes
S114 . C115 . 1.782(4) yes
C115 . C116 . 1.403(5) yes
C115 . C127 . 1.387(5) yes
C116 . C117 . 1.394(6) yes
C116 . H1161 . 0.932 no
C117 . C118 . 1.404(6) yes
C117 . C137 . 1.544(5) yes
C118 . C119 . 1.386(5) yes
C118 . H1181 . 0.937 no
C119 . C120 . 1.529(5) yes
C119 . C127 . 1.379(5) yes
C120 . C121 . 1.554(4) yes
C120 . H1201 . 0.917 no
C120 . H1202 . 0.942 no
C121 . C122 . 1.395(5) yes
C121 . C128 . 1.361(5) yes
C122 . C123 . 1.387(5) yes
C122 . H1221 . 0.921 no
C123 . C124 . 1.374(5) yes
C123 . C141 . 1.563(5) yes
C124 . H1241 . 0.933 no
C125 . O145 . 1.384(4) yes
C126 . O149 . 1.328(5) yes
C127 . O150 . 1.372(4) yes
C128 . O154 . 1.388(4) yes
C129 . C130 . 1.536(6) yes
C129 . C131 . 1.558(6) yes
C129 . C132 . 1.478(7) yes
C130 . H1301 . 0.987 no
C130 . H1302 . 0.993 no
C130 . H1303 . 0.942 no
C131 . H1311 . 0.960 no
C131 . H1312 . 0.997 no
C131 . H1313 . 0.980 no
C132 . H1321 . 0.948 no
C132 . H1322 . 0.998 no
C132 . H1323 . 0.963 no
C133 . C134 . 1.526(6) yes
C133 . C135 . 1.547(7) yes
C133 . C136 . 1.533(7) yes
C134 . H1341 . 0.973 no
C134 . H1342 . 0.986 no
C134 . H1343 . 0.917 no
C135 . H1351 . 0.983 no
C135 . H1352 . 0.970 no
C135 . H1353 . 0.981 no
C136 . H1361 . 0.991 no
C136 . H1362 . 0.952 no
C136 . H1363 . 0.958 no
C137 . C138 . 1.509(8) yes
C137 . C139 . 1.561(6) yes
C137 . C140 . 1.531(8) yes
C138 . H1381 . 1.014 no
C138 . H1382 . 1.008 no
C138 . H1383 . 0.978 no
C139 . H1391 . 0.984 no
C139 . H1392 . 1.010 no
C139 . H1393 . 0.970 no
C140 . H1401 . 0.995 no
C140 . H1402 . 1.024 no
C140 . H1403 . 1.003 no
C141 . C142 . 1.486(8) yes
C141 . C143 . 1.535(7) yes
C141 . C144 . 1.500(6) yes
C142 . H1421 . 1.005 no
C142 . H1422 . 0.997 no
C142 . H1423 . 0.986 no
C143 . H1431 . 1.020 no
C143 . H1432 . 1.004 no
C143 . H1433 . 1.003 no
C144 . H1441 . 0.952 no
C144 . H1442 . 0.979 no
C144 . H1443 . 0.963 no
O145 . C146 . 1.458(5) yes
C146 . C147 . 1.509(8) yes
C146 . H1461 . 0.993 no
C146 . H1462 . 0.966 no
C147 . C148 . 1.440(10) yes
C147 . H1471 . 1.087 no
C147 . H1472 . 0.955 no
C148 . H1481 . 0.994 no
C148 . H1482 . 1.000 no
C148 . H1483 . 1.005 no
O149 . H1491 . 0.806 no
O150 . C151 . 1.462(4) yes
C151 . C152 . 1.512(6) yes
C151 . H1511 . 0.968 no
C151 . H1512 . 0.988 no
C152 . C153 . 1.492(7) yes
C152 . H1521 . 0.993 no
C152 . H1522 . 0.975 no
C153 . H1531 . 0.943 no
C153 . H1532 . 0.975 no
C153 . H1533 . 0.972 no
O154 . H1541 . 0.831 no
C201 . S202 . 1.786(4) yes
C201 . C224 . 1.347(6) yes
C201 . C228 . 1.414(5) yes
C201 . C202 . 1.622(12) yes
C201 . C224 . 1.347(6) yes
C201 . C228 . 1.414(5) yes
S202 . C203 . 1.763(4) yes
C202 . C203 . 1.610(13) yes
C202 . H2021 . 0.976 no
C202 . H2022 . 0.983 no
C203 . C204 . 1.400(6) yes
C203 . C225 . 1.405(5) yes
C203 . C204 . 1.400(6) yes
C203 . C225 . 1.405(5) yes
C204 . C205 . 1.394(6) yes
C204 . H2041 . 0.961 no
C205 . C206 . 1.354(6) yes
C205 . C229 . 1.546(5) yes
C206 . C207 . 1.440(5) yes
C206 . H2061 . 0.918 no
C207 . C208 . 1.526(10) yes
C207 . C225 . 1.382(5) yes
C207 . S208 . 1.776(5) yes
C207 . C225 . 1.382(5) yes
S208 . C209 . 1.810(5) yes
C208 . C209 . 1.548(11) yes
C208 . H2081 . 0.986 no
C208 . H2082 . 0.996 no
C209 . C210 . 1.375(5) yes
C209 . C226 . 1.394(5) yes
C209 . C210 . 1.375(5) yes
C209 . C226 . 1.394(5) yes
C210 . C211 . 1.385(5) yes
C210 . H2101 . 0.929 no
C211 . C212 . 1.406(5) yes
C211 . C233 . 1.522(5) yes
C212 . C213 . 1.420(5) yes
C212 . H2121 . 0.912 no
C213 . S214 . 1.756(4) yes
C213 . C226 . 1.381(5) yes
C213 . C214 . 1.458(11) yes
C213 . C226 . 1.381(5) yes
S214 . C215 . 1.744(4) yes
C214 . C215 . 1.614(13) yes
C214 . H2141 . 0.970 no
C214 . H2142 . 0.974 no
C215 . C216 . 1.382(6) yes
C215 . C227 . 1.379(5) yes
C215 . C216 . 1.382(6) yes
C215 . C227 . 1.379(5) yes
C216 . C217 . 1.391(6) yes
C216 . H2161 . 0.959 no
C217 . C218 . 1.420(6) yes
C217 . C237 . 1.520(6) yes
C218 . C219 . 1.324(6) yes
C218 . H2181 . 0.919 no
C219 . C220 . 1.559(10) yes
C219 . C227 . 1.415(5) yes
C219 . S220 . 1.769(5) yes
C219 . C227 . 1.415(5) yes
S220 . C221 . 1.773(4) yes
C220 . C221 . 1.472(9) yes
C220 . H2201 . 0.960 no
C220 . H2202 . 0.986 no
C221 . C222 . 1.402(5) yes
C221 . C228 . 1.392(5) yes
C221 . C222 . 1.402(5) yes
C221 . C228 . 1.392(5) yes
C222 . C223 . 1.394(6) yes
C222 . H2221 . 0.929 no
C223 . C224 . 1.376(6) yes
C223 . C241 . 1.540(5) yes
C224 . H2241 . 0.909 no
C225 . O245 . 1.358(5) yes
C226 . O249 . 1.380(4) yes
C227 . O250 . 1.400(4) yes
C228 . O254 . 1.333(4) yes
C229 . C230 . 1.514(7) yes
C229 . C231 . 1.601(8) yes
C229 . C232 . 1.547(7) yes
C230 . H2301 . 0.981 no
C230 . H2302 . 1.016 no
C230 . H2303 . 0.999 no
C231 . H2311 . 0.986 no
C231 . H2312 . 0.997 no
C231 . H2313 . 0.988 no
C232 . H2321 . 0.988 no
C232 . H2322 . 0.974 no
C232 . H2323 . 0.988 no
C233 . C234 . 1.498(6) yes
C233 . C235 . 1.507(6) yes
C233 . C236 . 1.557(6) yes
C234 . H2341 . 0.980 no
C234 . H2342 . 1.010 no
C234 . H2343 . 0.991 no
C235 . H2351 . 0.979 no
C235 . H2352 . 0.988 no
C235 . H2353 . 0.975 no
C236 . H2361 . 1.016 no
C236 . H2362 . 0.953 no
C236 . H2363 . 0.973 no
C237 . C238 . 1.526(7) yes
C237 . C239 . 1.480(8) yes
C237 . C240 . 1.500(8) yes
C238 . H2381 . 0.990 no
C238 . H2382 . 1.007 no
C238 . H2383 . 1.027 no
C239 . H2391 . 0.983 no
C239 . H2392 . 0.955 no
C239 . H2393 . 0.950 no
C240 . H2401 . 0.991 no
C240 . H2402 . 0.987 no
C240 . H2403 . 0.976 no
C241 . C242 . 1.564(6) yes
C241 . C243 . 1.559(6) yes
C241 . C244 . 1.511(7) yes
C242 . H2421 . 0.985 no
C242 . H2422 . 0.976 no
C242 . H2423 . 0.961 no
C243 . H2431 . 0.966 no
C243 . H2432 . 1.010 no
C243 . H2433 . 0.977 no
C244 . H2441 . 0.969 no
C244 . H2442 . 0.964 no
C244 . H2443 . 0.960 no
O245 . C246 . 1.448(5) yes
C246 . C247 . 1.519(8) yes
C246 . H2461 . 0.983 no
C246 . H2462 . 0.964 no
C247 . C248 . 1.485(4) yes
C247 . H2471 . 0.972 no
C247 . H2472 . 1.005 no
C248 . H2481 . 0.985 no
C248 . H2482 . 0.995 no
C248 . H2483 . 0.892 no
O249 . H2491 . 0.790 no
O250 . C251 . 1.436(5) yes
C251 . C252 . 1.551(6) yes
C251 . H2511 . 0.995 no
C251 . H2512 . 0.951 no
C252 . C253 . 1.533(4) yes
C252 . H2521 . 0.965 no
C252 . H2522 . 0.961 no
C253 . H2531 . 0.987 no
C253 . H2532 . 0.964 no
C253 . H2533 . 0.982 no
O254 . H2541 . 0.853 no
Cl301 . C302 . 1.629(9) yes
C302 . Cl303 . 1.820(8) yes
C302 . H3021 . 0.987 no
C302 . H3022 . 1.000 no
Cl304 . C305 . 1.74733(5) yes
C305 . Cl305 . 1.621(8) yes
C305 . H3051 . 0.988 no
C305 . H3052 . 0.975 no
Cl401 . C402 . 1.744(7) yes
C402 . Cl403 . 1.704(6) yes
C402 . H4021 . 1.004 no
C402 . H4022 . 0.982 no
Cl404 . C405 . 1.77586(6) yes
C405 . Cl405 . 1.668(8) yes
C405 . H4051 . 0.978 no
C405 . H4052 . 0.988 no

loop_
_geom_hbond_atom_site_label_D
_geom_hbond_site_symmetry_D
_geom_hbond_atom_site_label_H
_geom_hbond_site_symmetry_H
_geom_hbond_atom_site_label_A
_geom_hbond_site_symmetry_A
_geom_hbond_angle_DHA
_geom_hbond_distance_DH
_geom_hbond_distance_HA
_geom_hbond_distance_DA
_geom_hbond_publ_flag
O49 . H491 . C27 . 149 0.83 2.56 3.298(7) yes
O49 . H491 . O50 . 169 0.83 1.95 2.773(7) yes
O54 . H541 . O45 . 136 0.80 2.12 2.747(7) yes
O149 . H1491 . C127 . 149 0.81 2.59 3.306(7) yes
O149 . H1491 . O150 . 169 0.81 1.95 2.742(7) yes
O154 . H1541 . O145 . 148 0.83 2.02 2.761(7) yes
O249 . H2491 . O250 . 160 0.79 2.27 3.027(7) yes
O254 . H2541 . C202 . 135 0.85 2.03 2.698(7) yes
O254 . H2541 . C203 . 137 0.85 2.59 3.263(7) yes
O254 . H2541 . O245 . 142 0.85 2.30 3.026(7) yes
